data_4131345
loop_
_publ_author_name
'Shen, Wangqiang'
'Bao, Lipiao'
'Wu, Yongbo'
'Pan, Changwang'
'Zhao, Shasha'
'Fang, Hongyun'
'Xie, Yunpeng'
'Jin, Peng'
'Peng, Ping'
'Li, Fang-Fang'
'Lu, Xing'

_publ_section_title
;
 Lu<sub>2</sub>@C<sub>2n</sub> (2n = 82, 84, 86): Crystallographic
 Evidence of Direct Lu-Lu Bonding between Two Divalent Lutetium Ions
 Inside Fullerene Cages.
;
_journal_issue 29
_journal_name_full 'Journal of the American Chemical Society'
_journal_page_first 9979
_journal_page_last 9984
_journal_paper_doi 10.1021/jacs.7b04421
_journal_volume 139
_journal_year 2017
_chemical_formula_moiety 'Lu2 C86, C36 H44 N4 Ni, 2(C H Cl3)'
_chemical_formula_sum 'C124 H46 Cl6 Lu2 N4 Ni S0'
_chemical_formula_weight 2213.00
_chemical_name_common 'Lu2@C2v-C86 Ni(OEP)'
_chemical_name_systematic 'Lu2@C2v-C86 Ni(OEP)'
_space_group_crystal_system monoclinic
_space_group_IT_number 12
_space_group_name_Hall '-C 2y'
_space_group_name_H-M_alt 'C 1 2/m 1'
_atom_sites_solution_hydrogens geom
_audit_creation_method SHELXL-2014/7
_cell_angle_alpha 90.000(5)
_cell_angle_beta 96.708(5)
_cell_angle_gamma 90.000(5)
_cell_formula_units_Z 4
_cell_length_a 25.481(5)
_cell_length_b 15.143(5)
_cell_length_c 20.168(5)
_cell_measurement_reflns_used 9958
_cell_measurement_temperature 173(2)
_cell_measurement_theta_max 25.457
_cell_measurement_theta_min 3.042
_cell_volume 7729(4)
_computing_cell_refinement 'SAINT (Bruker, 2014)'
_computing_data_collection 'Apex2 (Bruker, 2014)'
_computing_data_reduction 'SAINT (Bruker, 2014)'
_computing_structure_refinement 'SHELXL-2014/7 (Sheldrick, 2014)'
_computing_structure_solution 'SHELXTL XT-2014/4 (Sheldrick, 2014)'
_diffrn_ambient_temperature 173(2)
_diffrn_detector_area_resol_mean 8.3
_diffrn_measured_fraction_theta_full 0.995
_diffrn_measured_fraction_theta_max 0.988
_diffrn_measurement_device_type 'Bruker D8 Quest'
_diffrn_measurement_method \w
_diffrn_radiation_type MoK\a
_diffrn_radiation_wavelength 0.71069
_diffrn_reflns_av_R_equivalents 0.0551
_diffrn_reflns_av_unetI/netI 0.0473
_diffrn_reflns_Laue_measured_fraction_full 0.995
_diffrn_reflns_Laue_measured_fraction_max 0.988
_diffrn_reflns_limit_h_max 30
_diffrn_reflns_limit_h_min -30
_diffrn_reflns_limit_k_max 18
_diffrn_reflns_limit_k_min -18
_diffrn_reflns_limit_l_max 24
_diffrn_reflns_limit_l_min -24
_diffrn_reflns_number 33990
_diffrn_reflns_point_group_measured_fraction_full 0.995
_diffrn_reflns_point_group_measured_fraction_max 0.988
_diffrn_reflns_theta_full 25.240
_diffrn_reflns_theta_max 25.559
_diffrn_reflns_theta_min 3.041
_diffrn_source 'fine-focus sealed tube'
_exptl_absorpt_coefficient_mu 3.052
_exptl_absorpt_correction_T_max 0.7452
_exptl_absorpt_correction_T_min 0.5810
_exptl_absorpt_correction_type multi-scan
_exptl_absorpt_process_details SADABS
_exptl_crystal_colour Black
_exptl_crystal_density_diffrn 1.902
_exptl_crystal_description Block
_exptl_crystal_F_000 4360
_exptl_crystal_size_max 0.200
_exptl_crystal_size_mid 0.150
_exptl_crystal_size_min 0.100
_refine_diff_density_max 1.644
_refine_diff_density_min -1.206
_refine_diff_density_rms 0.181
_refine_ls_extinction_method none
_refine_ls_goodness_of_fit_ref 1.373
_refine_ls_hydrogen_treatment constr
_refine_ls_matrix_type full
_refine_ls_number_parameters 832
_refine_ls_number_reflns 7443
_refine_ls_number_restraints 792
_refine_ls_restrained_S_all 1.391
_refine_ls_R_factor_all 0.1567
_refine_ls_R_factor_gt 0.1121
_refine_ls_shift/su_max 0.196
_refine_ls_shift/su_mean 0.005
_refine_ls_structure_factor_coef Fsqd
_refine_ls_weighting_details 'w=1/[\s^2^(Fo^2^)+(0.1028P)^2^+106.2612P] where P=(Fo^2^+2Fc^2^)/3'
_refine_ls_weighting_scheme calc
_refine_ls_wR_factor_gt 0.2776
_refine_ls_wR_factor_ref 0.3166
_reflns_Friedel_coverage 0.000
_reflns_number_gt 4963
_reflns_number_total 7443
_reflns_threshold_expression 'I > 2\s(I)'
_cod_data_source_file ja7b04421_si_001.cif
_cod_data_source_block Lu2@C2v-C86
_cod_depositor_comments
;
The following automatic conversions were performed:

data item '_exptl_absorpt_correction_type' value 'Multi-scan' was
changed to 'multi-scan' in accordance with the
/home/saulius/struct/COD-crude-data/automatic-downloads/DataCite-retrospective/ACS/depositions/lib/dictionaries/cif_core.dic
dictionary named 'cif_core.dic' version 2.4.2 last updated on
2011-04-26.

Automatic conversion script
Id: cif_fix_values 6909 2019-04-08 15:41:33Z antanas 
;
_cod_original_sg_symbol_H-M 'C 2/m'
_cod_database_code 4131345
_shelx_shelxl_version_number 2014/7
_shelx_space_group_comment
;
The symmetry employed for this shelxl refinement is uniquely defined
by the following loop, which should always be used as a source of
symmetry information in preference to the above space-group names.
They are only intended as comments.
;
_shelx_estimated_absorpt_t_min 0.585
_shelx_estimated_absorpt_t_max 0.753

loop_
_space_group_symop_operation_xyz
'x, y, z'
'-x, y, -z'
'x+1/2, y+1/2, z'
'-x+1/2, y+1/2, -z'
'-x, -y, -z'
'x, -y, z'
'-x+1/2, -y+1/2, -z'
'x+1/2, -y+1/2, z'

loop_
_atom_site_label
_atom_site_type_symbol
_atom_site_fract_x
_atom_site_fract_y
_atom_site_fract_z
_atom_site_U_iso_or_equiv
_atom_site_adp_type
_atom_site_occupancy
_atom_site_site_symmetry_order
_atom_site_calc_flag
_atom_site_refinement_flags_posn
_atom_site_refinement_flags_adp
_atom_site_refinement_flags_occupancy
_atom_site_disorder_assembly
_atom_site_disorder_group
Lu1 Lu 0.18659(4) 0.5000 0.28623(4) 0.0752(16) Uani 0.3512 2 d GS TU P A 1
Lu2 Lu 0.13805(5) 0.50000(19) 0.12035(4) 0.0677(11) Uani 0.371 2 d G TU P A 1
Lu3 Lu 0.14671(5) 0.4607(2) 0.10842(4) 0.0681(11) Uani 0.179 1 d G U P A 1
Lu4 Lu 0.13137(4) 0.50000(11) 0.22199(4) 0.079(4) Uani 0.0516 2 d G TU P A 1
Lu5 Lu 0.20501(5) 0.4618(3) 0.08856(5) 0.246(9) Uani 0.1208 1 d G . P A 1
Lu6 Lu 0.20256(4) 0.49059(3) 0.28805(4) 0.0893(16) Uani 0.2061 1 d G . P A 1
Lu7 Lu 0.25618(4) 0.50000(13) 0.28076(5) 0.095(9) Uani 0.0348 2 d G T P A 1
Lu8 Lu 0.12346(4) 0.50000(15) 0.17416(4) 0.105(8) Uani 0.0498 2 d G T P A 1
Lu9 Lu 0.15151(5) 0.44544(6) 0.25138(5) 0.149(14) Uani 0.0326 1 d G . P A 1
Lu10 Lu 0.12934(5) 0.43430(12) 0.20544(5) 0.100(9) Uani 0.0323 1 d G . P A 1
C1 C 0.22232(14) 0.26935(9) 0.24598(16) 0.138(8) Uani 0.5 1 d G U P A -1
C2 C 0.25534(13) 0.30206(12) 0.30285(14) 0.137(8) Uani 0.5 1 d G U P A -1
C3 C 0.30681(11) 0.3335(2) 0.29825(12) 0.145(8) Uani 0.5 1 d G U P A -1
C4 C 0.35007(6) 0.5177(5) 0.04985(8) 0.146(8) Uani 0.5 1 d G U P A -1
C5 C 0.34280(7) 0.4258(5) 0.04876(9) 0.133(8) Uani 0.5 1 d G U P A -1
C6 C 0.35558(9) 0.3767(4) 0.10971(11) 0.140(8) Uani 0.5 1 d G U P A -1
C7 C 0.38075(6) 0.4175(4) 0.16547(10) 0.141(8) Uani 0.5 1 d G U P A -1
C8 C 0.38834(5) 0.5122(4) 0.16633(9) 0.139(7) Uani 0.5 1 d G U P A -1
C9 C 0.37008(7) 0.5611(4) 0.11085(9) 0.147(8) Uani 0.5 1 d G U P A -1
C10 C 0.33816(11) 0.6395(4) 0.11811(12) 0.135(7) Uani 0.5 1 d G U P A -1
C11 C 0.30131(11) 0.6469(4) 0.06001(12) 0.132(7) Uani 0.5 1 d G U P A -1
C12 C 0.30970(8) 0.5735(4) 0.01635(9) 0.142(8) Uani 0.5 1 d G U P A -1
C13 C 0.26775(8) 0.5373(4) -0.02333(7) 0.126(7) Uani 0.5 1 d G U P A -1
C14 C 0.26037(7) 0.4422(4) -0.02415(7) 0.116(7) Uani 0.5 1 d G U P A -1
C15 C 0.29542(9) 0.3892(4) 0.01483(10) 0.116(7) Uani 0.5 1 d G U P A -1
C16 C 0.27551(12) 0.3229(4) 0.05761(13) 0.104(7) Uani 0.5 1 d G U P A -1
C17 C 0.31284(12) 0.3156(3) 0.11617(14) 0.121(7) Uani 0.5 1 d G U P A -1
C18 C 0.29696(13) 0.2950(3) 0.17848(15) 0.126(7) Uani 0.5 1 d G U P A -1
C19 C 0.32937(11) 0.3296(3) 0.23736(13) 0.130(7) Uani 0.5 1 d G U P A -1
C20 C 0.36952(7) 0.3915(4) 0.22995(10) 0.143(8) Uani 0.5 1 d G U P A -1
C21 C 0.37509(4) 0.4684(3) 0.27315(8) 0.126(7) Uani 0.5 1 d G U P A -1
C22 C 0.38106(5) 0.5434(4) 0.23088(9) 0.130(7) Uani 0.5 1 d G U P A -1
C23 C 0.35179(9) 0.6210(3) 0.23908(11) 0.126(7) Uani 0.5 1 d G U P A -1
C24 C 0.32611(12) 0.6675(3) 0.18055(14) 0.130(7) Uani 0.5 1 d G U P A -1
C25 C 0.27677(15) 0.7151(2) 0.18367(16) 0.108(7) Uani 0.5 1 d G U P A -1
C26 C 0.23928(15) 0.7235(2) 0.12481(16) 0.119(7) Uani 0.5 1 d G U P A -1
C27 C 0.25093(13) 0.6837(3) 0.06195(14) 0.122(7) Uani 0.5 1 d G U P A -1
C28 C 0.20840(12) 0.6516(3) 0.01312(12) 0.122(7) Uani 0.5 1 d G U P A -1
C29 C 0.21675(9) 0.5775(4) -0.02703(8) 0.120(7) Uani 0.5 1 d G U P A -1
C30 C 0.17742(7) 0.5088(4) -0.03686(4) 0.115(6) Uani 0.5 1 d G U P A -1
C31 C 0.20491(8) 0.4248(4) -0.02852(7) 0.110(7) Uani 0.5 1 d G U P A -1
C32 C 0.18521(10) 0.3584(3) 0.01096(10) 0.100(6) Uani 0.5 1 d G U P A -1
C33 C 0.22143(12) 0.3096(3) 0.05988(13) 0.102(6) Uani 0.5 1 d G U P A -1
C34 C 0.20409(14) 0.2789(2) 0.12218(15) 0.120(7) Uani 0.5 1 d G U P A -1
C35 C 0.24163(14) 0.27172(18) 0.18130(16) 0.125(7) Uani 0.5 1 d G U P A -1
C36 C 0.31930(7) 0.4006(2) 0.34838(9) 0.131(7) Uani 0.5 1 d G U P A -1
C37 C 0.35018(4) 0.4746(3) 0.33197(7) 0.138(7) Uani 0.5 1 d G U P A -1
C38 C 0.33195(5) 0.5599(2) 0.34976(8) 0.118(7) Uani 0.5 1 d G U P A -1
C39 C 0.32956(9) 0.6274(2) 0.29988(11) 0.124(7) Uani 0.5 1 d G U P A -1
C40 C 0.28470(12) 0.68086(17) 0.30476(14) 0.098(6) Uani 0.5 1 d G U P A -1
C41 C 0.25832(15) 0.72659(15) 0.24859(17) 0.105(6) Uani 0.5 1 d G U P A -1
C42 C 0.20562(16) 0.74881(6) 0.25438(18) 0.098(6) Uani 0.5 1 d G U P A -1
C43 C 0.16862(17) 0.75674(10) 0.19626(18) 0.108(7) Uani 0.5 1 d G U P A -1
C44 C 0.18442(16) 0.74284(19) 0.13265(17) 0.121(7) Uani 0.5 1 d G U P A -1
C45 C 0.14391(15) 0.7121(2) 0.08309(15) 0.123(7) Uani 0.5 1 d G U P A -1
C46 C 0.15565(13) 0.6656(3) 0.02636(12) 0.125(7) Uani 0.5 1 d G U P A -1
C47 C 0.11343(10) 0.6042(3) 0.00741(9) 0.118(6) Uani 0.5 1 d G U P A -1
C48 C 0.12611(7) 0.5202(4) -0.01923(4) 0.114(6) Uani 0.5 1 d G U P A -1
C49 C 0.09996(7) 0.4452(3) 0.00480(5) 0.131(7) Uani 0.5 1 d G U P A -1
C50 C 0.13219(9) 0.3689(3) 0.02434(9) 0.116(7) Uani 0.5 1 d G U P A -1
C51 C 0.11393(11) 0.3310(2) 0.08134(11) 0.130(7) Uani 0.5 1 d G U P A -1
C52 C 0.14842(14) 0.28400(18) 0.13011(14) 0.139(7) Uani 0.5 1 d G U P A -1
C53 C 0.13099(14) 0.27852(13) 0.19344(15) 0.148(8) Uani 0.5 1 d G U P A -1
C54 C 0.16791(14) 0.27107(5) 0.25132(15) 0.153(8) Uani 0.5 1 d G U P A -1
C55 C 0.14632(12) 0.31504(8) 0.30577(12) 0.154(8) Uani 0.5 1 d G U P A -1
C56 C 0.17944(10) 0.35772(9) 0.35651(10) 0.137(7) Uani 0.5 1 d G U P A -1
C57 C 0.23480(10) 0.34671(10) 0.35679(11) 0.141(8) Uani 0.5 1 d G U P A -1
C58 C 0.27372(7) 0.40989(17) 0.38538(8) 0.143(8) Uani 0.5 1 d G U P A -1
C59 C 0.25591(4) 0.49613(16) 0.40540(5) 0.126(6) Uani 0.5 1 d G U P A -1
C60 C 0.28650(6) 0.57122(18) 0.38704(8) 0.122(7) Uani 0.5 1 d G U P A -1
C61 C 0.25838(10) 0.64833(13) 0.35831(12) 0.098(6) Uani 0.5 1 d G U P A -1
C62 C 0.20320(11) 0.66158(8) 0.35833(12) 0.087(5) Uani 0.5 1 d G U P A -1
C63 C 0.17798(14) 0.71665(3) 0.30821(16) 0.083(6) Uani 0.5 1 d G U P A -1
C64 C 0.12421(13) 0.70166(11) 0.28205(15) 0.096(6) Uani 0.5 1 d G U P A -1
C65 C 0.11758(15) 0.72919(13) 0.21352(17) 0.111(7) Uani 0.5 1 d G U P A -1
C66 C 0.08099(13) 0.6869(2) 0.16631(14) 0.122(7) Uani 0.5 1 d G U P A -1
C67 C 0.09359(13) 0.6830(2) 0.09978(14) 0.135(7) Uani 0.5 1 d G U P A -1
C68 C 0.07436(10) 0.6141(3) 0.05342(9) 0.130(7) Uani 0.5 1 d G U P A -1
C69 C 0.04661(6) 0.5392(3) 0.07675(5) 0.138(8) Uani 0.5 1 d G U P A -1
C70 C 0.06031(6) 0.4531(3) 0.05099(5) 0.135(8) Uani 0.5 1 d G U P A -1
C71 C 0.06950(8) 0.3805(3) 0.09753(8) 0.145(8) Uani 0.5 1 d G U P A -1
C72 C 0.05731(8) 0.3835(2) 0.16422(8) 0.140(7) Uani 0.5 1 d G U P A -1
C73 C 0.08602(11) 0.32763(18) 0.21090(12) 0.153(8) Uani 0.5 1 d G U P A -1
C74 C 0.09671(10) 0.35258(16) 0.27948(10) 0.141(7) Uani 0.5 1 d G U P A -1
C75 C 0.08070(5) 0.43641(19) 0.30144(5) 0.144(7) Uani 0.5 1 d G U P A -1
C76 C 0.11423(4) 0.47848(17) 0.35406(4) 0.129(7) Uani 0.5 1 d G U P A -1
C77 C 0.16219(5) 0.43864(14) 0.38195(5) 0.126(7) Uani 0.5 1 d G U P A -1
C78 C 0.20027(4) 0.50812(13) 0.40119(4) 0.123(6) Uani 0.5 1 d G U P A -1
C79 C 0.17415(7) 0.59069(13) 0.38246(8) 0.106(6) Uani 0.5 1 d G U P A -1
C80 C 0.12187(6) 0.57298(16) 0.35446(7) 0.105(6) Uani 0.5 1 d G U P A -1
C81 C 0.09596(9) 0.62753(17) 0.30321(10) 0.112(7) Uani 0.5 1 d G U P A -1
C82 C 0.05829(7) 0.5867(2) 0.25496(8) 0.117(7) Uani 0.5 1 d G U P A -1
C83 C 0.04996(9) 0.6167(2) 0.18835(10) 0.130(7) Uani 0.5 1 d G U P A -1
C84 C 0.03655(5) 0.5421(3) 0.14469(6) 0.121(7) Uani 0.5 1 d G U P A -1
C85 C 0.03815(4) 0.4652(3) 0.18724(5) 0.134(7) Uani 0.5 1 d G U P A -1
C86 C 0.05082(4) 0.4917(2) 0.25450(4) 0.132(7) Uani 0.5 1 d G U P A -1
Ni1B Ni 0.02102(5) 0.5000(4) 0.42396(5) 0.0267(4) Uani 1 2 d G T P A 3
C1B C -0.09141(9) 0.3589(5) 0.16081(11) 0.055(3) Uani 1 1 d G . . A 3
H1BA H -0.1129 0.3258 0.1273 0.083 Uiso 1 1 calc R U . A 3
H1BB H -0.0645 0.3212 0.1827 0.083 Uiso 1 1 calc R U . A 3
H1BC H -0.0752 0.4074 0.1402 0.083 Uiso 1 1 calc R U . A 3
N2B N 0.0223(2) 0.3705(4) 0.4219(3) 0.0274(13) Uani 1 1 d . . . A 3
C2B C -0.1254(3) 0.3939(7) 0.2113(4) 0.044(2) Uani 1 1 d . . . A 3
H2BA H -0.1554 0.4250 0.1882 0.053 Uiso 1 1 calc R U . A 3
H2BB H -0.1388 0.3447 0.2351 0.053 Uiso 1 1 calc R U . A 3
N3B N 0.0789(3) 0.5000 0.4976(4) 0.0234(18) Uani 1 2 d S T P A 3
C3B C -0.0956(3) 0.4555(6) 0.2609(4) 0.0344(17) Uani 1 1 d . . . A 3
C4B C -0.0581(3) 0.4287(5) 0.3162(3) 0.0265(15) Uani 1 1 d . . . A 3
C5B C -0.0461(3) 0.3421(5) 0.3301(4) 0.0291(16) Uani 1 1 d . . . A 3
H5B H -0.0650 0.2988 0.3046 0.035 Uiso 1 1 calc R U . A 3
C6B C -0.0076(3) 0.3155(5) 0.3798(4) 0.0290(16) Uani 1 1 d . . . A 3
C7B C 0.0061(3) 0.2235(6) 0.3920(4) 0.0362(18) Uani 1 1 d . . . A 3
C8B C -0.0164(4) 0.1475(6) 0.3513(5) 0.048(2) Uani 1 1 d . . . A 3
H8BA H -0.0540 0.1566 0.3400 0.058 Uiso 1 1 calc R U . A 3
H8BB H -0.0115 0.0940 0.3777 0.058 Uiso 1 1 calc R U . A 3
C9B C 0.0089(5) 0.1359(9) 0.2882(6) 0.074(4) Uani 1 1 d . . . A 3
H9BA H -0.0082 0.0883 0.2626 0.112 Uiso 1 1 calc R U . A 3
H9BB H 0.0457 0.1225 0.2992 0.112 Uiso 1 1 calc R U . A 3
H9BC H 0.0052 0.1893 0.2625 0.112 Uiso 1 1 calc R U . A 3
C10B C 0.0456(3) 0.2237(6) 0.4439(4) 0.0350(18) Uani 1 1 d . . . A 3
C11B C 0.0752(4) 0.1472(6) 0.4774(5) 0.043(2) Uani 1 1 d . . . A 3
H11A H 0.0545 0.0938 0.4686 0.052 Uiso 1 1 calc R U . A 3
H11B H 0.0797 0.1569 0.5253 0.052 Uiso 1 1 calc R U . A 3
C12B C 0.1295(4) 0.1339(8) 0.4536(6) 0.065(3) Uani 1 1 d . . . A 3
H12A H 0.1467 0.0842 0.4762 0.097 Uiso 1 1 calc R U . A 3
H12B H 0.1506 0.1859 0.4633 0.097 Uiso 1 1 calc R U . A 3
H12C H 0.1253 0.1234 0.4063 0.097 Uiso 1 1 calc R U . A 3
C13B C 0.0552(3) 0.3151(5) 0.4620(4) 0.0291(16) Uani 1 1 d . . . A 3
C14B C 0.0934(3) 0.3417(5) 0.5119(4) 0.0302(16) Uani 1 1 d . . . A 3
H14B H 0.1126 0.2984 0.5369 0.036 Uiso 1 1 calc R U . A 3
C15B C 0.1046(3) 0.4286(5) 0.5268(3) 0.0261(15) Uani 1 1 d . . . A 3
C16B C 0.1476(3) 0.4551(6) 0.5758(3) 0.0312(17) Uani 1 1 d . . . A 3
C17B C 0.1862(3) 0.3934(6) 0.6137(4) 0.0401(19) Uani 1 1 d . . . A 3
H17A H 0.1677 0.3409 0.6258 0.048 Uiso 1 1 calc R U . A 3
H17B H 0.2013 0.4218 0.6547 0.048 Uiso 1 1 calc R U . A 3
C18B C 0.2303(4) 0.3669(8) 0.5734(6) 0.060(3) Uani 1 1 d . . . A 3
H18A H 0.2553 0.3305 0.6003 0.091 Uiso 1 1 calc R U . A 3
H18B H 0.2477 0.4188 0.5598 0.091 Uiso 1 1 calc R U . A 3
H18C H 0.2158 0.3344 0.5347 0.091 Uiso 1 1 calc R U . A 3
N1B N -0.0347(3) 0.5000 0.3491(4) 0.0276(19) Uani 1 2 d S T P A 3
Cl1B Cl -0.2649(3) 0.4789(9) 0.1967(5) 0.114(5) Uani 0.5 1 d D . P B -4
C1C C -0.3257(6) 0.5179(15) 0.2158(7) 0.142(17) Uani 0.5 1 d D . P B -4
H1C H -0.3288 0.5823 0.2124 0.170 Uiso 0.5 1 calc R U P B -4
Cl3B Cl -0.3700(8) 0.4624(16) 0.1570(10) 0.266(16) Uani 0.5 1 d D . P B -4
Cl2B Cl -0.3344(4) 0.4782(10) 0.2952(5) 0.127(6) Uani 0.5 1 d D . P B -4
C1D C 0.0059(18) 0.154(3) -0.002(2) 0.26(4) Uani 0.5 1 d D . P C -5
H1D H -0.0151 0.1000 0.0002 0.315 Uiso 0.5 1 calc R U P C -5
Cl1C Cl -0.0316(5) 0.2067(10) 0.0537(9) 0.139(4) Uani 0.5 1 d D . P C -5
Cl2C Cl 0.0020(15) 0.143(4) -0.089(2) 0.57(5) Uani 0.5 1 d D . P C -5
Cl3C Cl 0.0604(16) 0.103(2) 0.043(3) 0.53(4) Uani 0.5 1 d D . P C -5

loop_
_atom_site_aniso_label
_atom_site_aniso_U_11
_atom_site_aniso_U_22
_atom_site_aniso_U_33
_atom_site_aniso_U_23
_atom_site_aniso_U_13
_atom_site_aniso_U_12
Lu1 0.0653(15) 0.131(4) 0.0336(14) 0.000 0.0236(10) 0.000
Lu2 0.0376(10) 0.120(3) 0.0421(12) 0.000 -0.0078(9) 0.000
Lu3 0.0631(19) 0.101(3) 0.0371(13) -0.0087(16) -0.0081(13) -0.0144(19)
Lu4 0.047(7) 0.137(10) 0.054(7) 0.000 0.017(6) 0.000
Lu5 0.38(2) 0.27(2) 0.091(5) -0.054(7) 0.055(8) 0.058(13)
Lu6 0.0889(17) 0.157(5) 0.0252(11) 0.030(3) 0.0201(9) 0.004(6)
Lu7 0.070(14) 0.17(3) 0.035(10) 0.000 -0.037(10) 0.000
Lu8 0.021(6) 0.21(3) 0.087(14) 0.000 0.014(8) 0.000
Lu9 0.25(4) 0.15(2) 0.057(13) 0.022(14) 0.063(19) -0.08(3)
Lu10 0.046(9) 0.17(2) 0.087(14) 0.065(16) 0.021(9) -0.037(12)
C1 0.214(16) 0.062(12) 0.144(14) 0.021(12) 0.045(14) 0.008(14)
C2 0.219(16) 0.081(13) 0.112(14) 0.036(12) 0.019(14) 0.031(14)
C3 0.194(16) 0.112(14) 0.120(14) -0.004(13) -0.019(14) 0.077(14)
C4 0.135(13) 0.147(16) 0.163(14) -0.031(14) 0.044(13) -0.009(14)
C5 0.126(14) 0.135(15) 0.139(14) -0.046(13) 0.025(13) 0.005(13)
C6 0.131(14) 0.139(15) 0.148(14) -0.057(13) 0.012(13) 0.026(13)
C7 0.109(13) 0.162(15) 0.148(14) -0.061(13) 0.004(13) 0.044(13)
C8 0.081(11) 0.166(15) 0.170(14) -0.049(14) 0.023(11) 0.024(13)
C9 0.108(13) 0.162(16) 0.176(15) -0.036(14) 0.037(13) -0.013(13)
C10 0.111(14) 0.138(15) 0.168(15) -0.013(14) 0.072(12) -0.037(13)
C11 0.146(15) 0.123(14) 0.140(14) 0.012(13) 0.068(13) -0.044(13)
C12 0.159(15) 0.141(15) 0.135(14) 0.000(14) 0.057(13) -0.009(14)
C13 0.155(14) 0.136(14) 0.097(12) -0.011(13) 0.049(12) -0.001(14)
C14 0.138(13) 0.131(13) 0.085(11) -0.037(13) 0.039(11) 0.022(14)
C15 0.124(14) 0.128(14) 0.102(13) -0.045(12) 0.041(12) 0.012(13)
C16 0.107(13) 0.105(13) 0.106(13) -0.054(11) 0.031(11) 0.031(12)
C17 0.132(14) 0.113(13) 0.118(13) -0.058(12) 0.015(12) 0.054(12)
C18 0.160(15) 0.086(12) 0.130(14) -0.028(12) 0.009(13) 0.071(12)
C19 0.157(15) 0.109(13) 0.119(13) -0.043(12) -0.011(13) 0.096(12)
C20 0.121(13) 0.157(15) 0.142(14) -0.056(13) -0.023(13) 0.078(12)
C21 0.085(11) 0.167(15) 0.115(13) -0.076(11) -0.040(11) 0.066(12)
C22 0.061(10) 0.165(15) 0.159(14) -0.076(13) -0.013(12) 0.025(12)
C23 0.048(10) 0.154(14) 0.174(15) -0.073(13) 0.004(11) -0.026(11)
C24 0.093(12) 0.133(14) 0.172(15) -0.039(13) 0.051(12) -0.057(12)
C25 0.095(12) 0.083(12) 0.156(14) -0.039(12) 0.055(11) -0.058(11)
C26 0.149(14) 0.083(12) 0.131(14) 0.009(12) 0.045(13) -0.033(12)
C27 0.162(15) 0.099(13) 0.113(13) 0.033(12) 0.057(13) -0.033(13)
C28 0.174(15) 0.126(14) 0.069(12) 0.023(12) 0.018(12) 0.001(14)
C29 0.165(14) 0.139(14) 0.060(11) -0.013(13) 0.027(12) 0.008(14)
C30 0.157(13) 0.143(13) 0.037(7) -0.026(13) -0.016(9) 0.024(14)
C31 0.145(14) 0.136(14) 0.050(10) -0.032(12) 0.020(11) 0.031(14)
C32 0.127(13) 0.119(13) 0.050(10) -0.067(10) -0.002(10) 0.022(12)
C33 0.140(14) 0.088(12) 0.081(11) -0.058(10) 0.021(11) 0.037(12)
C34 0.165(15) 0.074(12) 0.128(13) -0.042(12) 0.045(13) 0.012(13)
C35 0.196(16) 0.060(11) 0.122(14) -0.018(12) 0.025(14) 0.040(13)
C36 0.164(15) 0.132(14) 0.081(12) -0.024(12) -0.051(12) 0.072(13)
C37 0.117(12) 0.163(16) 0.117(12) -0.048(13) -0.053(11) 0.064(12)
C38 0.079(11) 0.153(14) 0.105(12) -0.082(11) -0.062(10) 0.062(11)
C39 0.061(11) 0.154(14) 0.147(14) -0.087(12) -0.028(11) 0.001(11)
C40 0.053(10) 0.107(12) 0.132(13) -0.099(11) 0.004(10) -0.015(10)
C41 0.092(12) 0.080(12) 0.147(13) -0.065(11) 0.026(11) -0.036(10)
C42 0.100(12) 0.079(11) 0.119(12) -0.065(11) 0.027(11) 0.006(11)
C43 0.141(14) 0.075(11) 0.105(12) -0.047(11) 0.001(12) 0.029(12)
C44 0.157(15) 0.080(12) 0.126(13) 0.007(12) 0.017(13) 0.013(13)
C45 0.173(15) 0.100(13) 0.088(12) 0.003(12) -0.025(13) 0.049(13)
C46 0.173(15) 0.125(14) 0.072(12) 0.017(12) -0.007(12) 0.042(13)
C47 0.156(12) 0.144(13) 0.039(7) -0.030(8) -0.048(8) 0.051(11)
C48 0.153(12) 0.142(13) 0.031(7) -0.035(8) -0.050(8) 0.051(11)
C49 0.125(13) 0.168(15) 0.083(11) -0.044(12) -0.059(11) 0.029(12)
C50 0.115(13) 0.132(14) 0.086(11) -0.057(12) -0.057(11) 0.020(12)
C51 0.118(14) 0.138(14) 0.133(14) -0.076(13) 0.016(13) -0.021(13)
C52 0.170(15) 0.108(13) 0.148(14) -0.054(13) 0.055(13) -0.025(13)
C53 0.183(16) 0.109(13) 0.165(15) -0.030(14) 0.082(14) -0.051(13)
C54 0.219(16) 0.097(13) 0.156(15) 0.017(13) 0.074(14) -0.029(14)
C55 0.216(16) 0.112(14) 0.148(15) 0.027(13) 0.080(14) -0.041(14)
C56 0.215(16) 0.109(14) 0.099(13) 0.037(12) 0.069(13) -0.018(14)
C57 0.217(16) 0.110(14) 0.099(13) 0.044(13) 0.028(14) 0.018(14)
C58 0.199(15) 0.144(14) 0.075(12) 0.000(13) -0.023(12) 0.043(15)
C59 0.186(14) 0.142(13) 0.040(8) -0.033(14) -0.025(10) 0.031(15)
C60 0.125(13) 0.148(14) 0.082(11) -0.063(12) -0.038(11) 0.035(13)
C61 0.091(10) 0.111(11) 0.081(10) -0.074(10) -0.033(9) 0.018(10)
C62 0.081(10) 0.103(11) 0.074(10) -0.072(9) -0.003(9) 0.010(9)
C63 0.082(11) 0.094(12) 0.073(10) -0.060(10) 0.004(9) 0.012(10)
C64 0.084(12) 0.122(13) 0.082(11) -0.057(11) 0.006(10) 0.035(11)
C65 0.120(13) 0.110(13) 0.102(12) -0.050(11) 0.009(12) 0.052(12)
C66 0.122(13) 0.143(14) 0.095(12) -0.045(12) -0.017(12) 0.079(12)
C67 0.156(14) 0.136(14) 0.104(12) -0.031(12) -0.027(13) 0.077(13)
C68 0.134(13) 0.161(15) 0.079(11) -0.043(12) -0.049(11) 0.070(12)
C69 0.091(12) 0.189(15) 0.122(13) -0.060(12) -0.043(11) 0.046(12)
C70 0.091(12) 0.183(15) 0.118(13) -0.082(12) -0.046(11) 0.017(13)
C71 0.109(13) 0.166(15) 0.155(14) -0.072(13) -0.008(13) -0.031(13)
C72 0.096(13) 0.158(15) 0.174(15) -0.061(14) 0.053(13) -0.052(13)
C73 0.159(15) 0.136(15) 0.179(15) -0.033(14) 0.080(14) -0.065(13)
C74 0.172(15) 0.124(14) 0.148(14) -0.016(13) 0.106(13) -0.053(14)
C75 0.143(14) 0.157(15) 0.152(14) -0.012(13) 0.105(12) -0.037(13)
C76 0.161(13) 0.134(16) 0.110(12) -0.027(11) 0.097(11) -0.032(13)
C77 0.184(15) 0.137(14) 0.075(11) 0.008(12) 0.086(12) -0.007(14)
C78 0.197(14) 0.129(13) 0.046(8) -0.033(13) 0.029(10) 0.017(14)
C79 0.144(13) 0.116(13) 0.061(10) -0.047(11) 0.028(11) 0.005(12)
C80 0.121(13) 0.122(14) 0.086(11) -0.044(11) 0.073(10) -0.012(12)
C81 0.101(12) 0.141(14) 0.103(12) -0.075(11) 0.049(11) 0.004(12)
C82 0.064(10) 0.169(15) 0.125(12) -0.077(12) 0.038(11) 0.014(11)
C83 0.081(12) 0.173(15) 0.130(13) -0.072(13) -0.006(12) 0.046(12)
C84 0.048(9) 0.189(15) 0.119(13) -0.088(11) -0.024(10) 0.029(11)
C85 0.066(10) 0.170(16) 0.171(14) -0.070(13) 0.038(12) -0.022(12)
C86 0.075(10) 0.169(15) 0.166(13) -0.046(14) 0.079(10) -0.006(14)
Ni1B 0.0258(7) 0.0357(8) 0.0185(6) 0.000 0.0023(5) 0.000
C1B 0.069(7) 0.068(7) 0.026(4) -0.012(4) -0.006(4) -0.007(5)
N2B 0.025(3) 0.034(3) 0.023(3) 0.002(3) 0.001(2) 0.000(3)
C2B 0.039(5) 0.053(6) 0.034(4) -0.004(4) -0.014(4) -0.004(4)
N3B 0.021(4) 0.037(5) 0.012(4) 0.000 0.000(3) 0.000
C3B 0.035(4) 0.038(4) 0.028(4) -0.001(3) -0.006(3) -0.001(4)
C4B 0.022(3) 0.036(4) 0.021(3) -0.002(3) 0.000(3) -0.002(3)
C5B 0.027(4) 0.034(4) 0.024(3) -0.002(3) -0.002(3) -0.001(3)
C6B 0.030(4) 0.031(4) 0.025(3) 0.001(3) 0.003(3) 0.005(3)
C7B 0.036(4) 0.035(4) 0.037(4) -0.004(4) 0.002(3) -0.003(4)
C8B 0.050(5) 0.036(5) 0.055(5) 0.001(4) -0.006(4) -0.004(4)
C9B 0.077(8) 0.072(8) 0.072(8) -0.035(7) 0.000(6) -0.002(7)
C10B 0.036(4) 0.035(4) 0.034(4) 0.002(3) 0.002(3) 0.005(4)
C11B 0.044(5) 0.031(4) 0.051(5) 0.004(4) -0.007(4) 0.002(4)
C12B 0.058(6) 0.065(7) 0.072(7) 0.001(6) 0.010(5) 0.024(6)
C13B 0.030(4) 0.033(4) 0.025(3) -0.001(3) 0.003(3) 0.000(3)
C14B 0.026(4) 0.041(4) 0.023(3) 0.003(3) 0.001(3) 0.000(3)
C15B 0.027(4) 0.032(4) 0.020(3) -0.001(3) 0.007(3) 0.001(3)
C16B 0.025(3) 0.048(4) 0.020(3) 0.004(3) 0.001(3) 0.001(3)
C17B 0.040(5) 0.048(5) 0.030(4) 0.006(4) -0.006(3) 0.005(4)
C18B 0.036(5) 0.080(8) 0.066(6) 0.027(6) 0.011(5) 0.016(5)
N1B 0.029(5) 0.035(5) 0.019(4) 0.000 0.003(3) 0.000
Cl1B 0.097(5) 0.120(16) 0.132(6) -0.010(6) 0.045(4) 0.004(5)
C1C 0.17(3) 0.07(4) 0.20(4) -0.01(2) 0.09(3) -0.04(3)
Cl3B 0.220(16) 0.32(5) 0.229(17) 0.018(18) -0.092(14) -0.09(2)
Cl2B 0.157(7) 0.127(17) 0.109(6) 0.008(6) 0.072(6) -0.005(7)
C1D 0.13(4) 0.49(12) 0.17(4) -0.02(9) 0.05(4) -0.19(8)
Cl1C 0.106(8) 0.157(10) 0.159(10) -0.026(9) 0.035(7) 0.000(7)
Cl2C 0.31(4) 0.92(12) 0.54(7) 0.45(8) 0.25(5) 0.24(6)
Cl3C 0.35(4) 0.35(4) 0.90(11) -0.37(6) 0.15(6) -0.08(4)

loop_
_atom_type_symbol
_atom_type_description
_atom_type_scat_dispersion_real
_atom_type_scat_dispersion_imag
_atom_type_scat_source
C C 0.0033 0.0016 'International Tables Vol C Tables 4.2.6.8 and 6.1.1.4'
H H 0.0000 0.0000 'International Tables Vol C Tables 4.2.6.8 and 6.1.1.4'
N N 0.0061 0.0033 'International Tables Vol C Tables 4.2.6.8 and 6.1.1.4'
S S 0.1246 0.1234 'International Tables Vol C Tables 4.2.6.8 and 6.1.1.4'
Cl Cl 0.1484 0.1585 'International Tables Vol C Tables 4.2.6.8 and 6.1.1.4'
Ni Ni 0.3393 1.1124 'International Tables Vol C Tables 4.2.6.8 and 6.1.1.4'
Lu Lu -0.4720 5.8584 'International Tables Vol C Tables 4.2.6.8 and 6.1.1.4'

loop_
_geom_angle_atom_site_label_1
_geom_angle_atom_site_label_2
_geom_angle_atom_site_label_3
_geom_angle
_geom_angle_site_symmetry_1
_geom_angle_site_symmetry_3
Lu6 Lu1 Lu9 144.16(7) 6_565 .
Lu6 Lu1 Lu9 113.87(6) 6_565 6_565
Lu9 Lu1 Lu9 75.31(7) . 6_565
Lu6 Lu1 Lu7 21.20(10) 6_565 .
Lu9 Lu1 Lu7 124.6 . .
Lu9 Lu1 Lu7 124.6 6_565 .
Lu6 Lu1 Lu4 135.8 6_565 .
Lu9 Lu1 Lu4 37.9 . .
Lu9 Lu1 Lu4 37.94(7) 6_565 .
Lu7 Lu1 Lu4 130.8 . .
Lu6 Lu1 Lu10 136.6 6_565 .
Lu9 Lu1 Lu10 15.2 . .
Lu9 Lu1 Lu10 64.34(7) 6_565 .
Lu7 Lu1 Lu10 120.7 . .
Lu4 Lu1 Lu10 26.5 . .
Lu6 Lu1 Lu10 115.91(6) 6_565 6_565
Lu9 Lu1 Lu10 64.34(8) . 6_565
Lu9 Lu1 Lu10 15.2 6_565 6_565
Lu7 Lu1 Lu10 120.7 . 6_565
Lu4 Lu1 Lu10 26.50(8) . 6_565
Lu10 Lu1 Lu10 51.63(8) . 6_565
Lu6 Lu1 C77 114.3 6_565 .
Lu9 Lu1 C77 87.8 . .
Lu9 Lu1 C77 117.2 6_565 .
Lu7 Lu1 C77 114.8 . .
Lu4 Lu1 C77 109.9 . .
Lu10 Lu1 C77 102.2 . .
Lu10 Lu1 C77 124.3 6_565 .
Lu6 Lu1 C78 82.3 6_565 .
Lu9 Lu1 C78 124.6 . .
Lu9 Lu1 C78 120.2 6_565 .
Lu7 Lu1 C78 91.6 . .
Lu4 Lu1 C78 137.5 . .
Lu10 Lu1 C78 138.5 . .
Lu10 Lu1 C78 134.6 6_565 .
C77 Lu1 C78 36.8 . .
Lu6 Lu1 C79 87.42(6) 6_565 .
Lu9 Lu1 C79 128.4 . .
Lu9 Lu1 C79 86.0 6_565 .
Lu7 Lu1 C79 105.8 . .
Lu4 Lu1 C79 114.3 . .
Lu10 Lu1 C79 133.2 . .
Lu10 Lu1 C79 101.05(6) 6_565 .
C77 Lu1 C79 58.9 . .
C78 Lu1 C79 35.4 . .
Lu6 Lu1 C76 140.1 6_565 .
Lu9 Lu1 C76 73.3 . .
Lu9 Lu1 C76 82.9 6_565 .
Lu7 Lu1 C76 148.5 . .
Lu4 Lu1 C76 79.9 . .
Lu10 Lu1 C76 83.1 . .
Lu10 Lu1 C76 89.8 6_565 .
C77 Lu1 C76 34.7 . .
C78 Lu1 C76 58.6 . .
C79 Lu1 C76 56.7 . .
Lu6 Lu1 C80 118.84(8) 6_565 .
Lu9 Lu1 C80 96.7 . .
Lu9 Lu1 C80 65.2 6_565 .
Lu7 Lu1 C80 138.5 . .
Lu4 Lu1 C80 83.5 . .
Lu10 Lu1 C80 100.1 . .
Lu10 Lu1 C80 78.1 6_565 .
C77 Lu1 C80 57.3 . .
C78 Lu1 C80 57.3 . .
C79 Lu1 C80 33.0 . .
C76 Lu1 C80 33.8 . .
Lu3 Lu2 Lu3 119.8(3) . 6_565
Lu3 Lu2 Lu8 117.9 . .
Lu3 Lu2 Lu8 117.9(2) 6_565 .
Lu3 Lu2 Lu5 79.4(2) . 6_565
Lu3 Lu2 Lu5 46.30(10) 6_565 6_565
Lu8 Lu2 Lu5 132.09(6) . 6_565
Lu3 Lu2 Lu5 46.3 . .
Lu3 Lu2 Lu5 79.3(2) 6_565 .
Lu8 Lu2 Lu5 132.1 . .
Lu5 Lu2 Lu5 34.0(2) 6_565 .
Lu3 Lu2 Lu10 86.7 . .
Lu3 Lu2 Lu10 142.73(17) 6_565 .
Lu8 Lu2 Lu10 31.3 . .
Lu5 Lu2 Lu10 127.20(9) 6_565 .
Lu5 Lu2 Lu10 108.4 . .
Lu3 Lu2 Lu10 142.72(8) . 6_565
Lu3 Lu2 Lu10 86.7(3) 6_565 6_565
Lu8 Lu2 Lu10 31.31(8) . 6_565
Lu5 Lu2 Lu10 108.44(17) 6_565 6_565
Lu5 Lu2 Lu10 127.2 . 6_565
Lu10 Lu2 Lu10 59.07(9) . 6_565
Lu3 Lu2 Lu4 114.3 . .
Lu3 Lu2 Lu4 114.3(2) 6_565 .
Lu8 Lu2 Lu4 13.4 . .
Lu5 Lu2 Lu4 119.6 6_565 .
Lu5 Lu2 Lu4 119.6 . .
Lu10 Lu2 Lu4 29.6 . .
Lu10 Lu2 Lu4 29.63(9) 6_565 .
Lu3 Lu2 C70 79.4 . .
Lu3 Lu2 C70 109.2 6_565 .
Lu8 Lu2 C70 102.0 . .
Lu5 Lu2 C70 125.7 6_565 .
Lu5 Lu2 C70 114.2 . .
Lu10 Lu2 C70 100.7 . .
Lu10 Lu2 C70 118.5 6_565 .
Lu4 Lu2 C70 114.8 . .
Lu3 Lu2 C69 114.3 . .
Lu3 Lu2 C69 89.76(12) 6_565 .
Lu8 Lu2 C69 86.7 . .
Lu5 Lu2 C69 128.99(12) 6_565 .
Lu5 Lu2 C69 140.3 . .
Lu10 Lu2 C69 103.2 . .
Lu10 Lu2 C69 89.5 6_565 .
Lu4 Lu2 C69 99.7 . .
C70 Lu2 C69 34.9 . .
Lu3 Lu2 C71 63.8 . .
Lu3 Lu2 C71 143.3 6_565 .
Lu8 Lu2 C71 83.3 . .
Lu5 Lu2 C71 139.16(17) 6_565 .
Lu5 Lu2 C71 109.7 . .
Lu10 Lu2 C71 70.0 . .
Lu10 Lu2 C71 111.50(6) 6_565 .
Lu4 Lu2 C71 92.6 . .
C70 Lu2 C71 34.1 . .
C69 Lu2 C71 60.1 . .
Lu3 Lu2 C49 60.2 . .
Lu3 Lu2 C49 93.74(14) 6_565 .
Lu8 Lu2 C49 135.0 . .
Lu5 Lu2 C49 92.84(7) 6_565 .
Lu5 Lu2 C49 81.9 . .
Lu10 Lu2 C49 123.2 . .
Lu10 Lu2 C49 150.2 6_565 .
Lu4 Lu2 C49 146.5 . .
C70 Lu2 C49 34.0 . .
C69 Lu2 C49 60.7 . .
C71 Lu2 C49 54.5 . .
Lu2 Lu3 Lu3 30.1 . 6_565
Lu2 Lu3 Lu5 115.4 . .
Lu3 Lu3 Lu5 89.4 6_565 .
Lu2 Lu3 Lu8 40.2 . .
Lu3 Lu3 Lu8 68.6 6_565 .
Lu5 Lu3 Lu8 130.1 . .
Lu2 Lu3 Lu5 80.60(17) . 6_565
Lu3 Lu3 Lu5 53.45(18) 6_565 6_565
Lu5 Lu3 Lu5 35.97(18) . 6_565
Lu8 Lu3 Lu5 107.64(13) . 6_565
Lu2 Lu3 Lu10 74.1 . .
Lu3 Lu3 Lu10 101.0 6_565 .
Lu5 Lu3 Lu10 123.0 . .
Lu8 Lu3 Lu10 34.1 . .
Lu5 Lu3 Lu10 123.4 6_565 .
Lu2 Lu3 C51 137.6 . .
Lu3 Lu3 C51 154.4 6_565 .
Lu5 Lu3 C51 106.8 . .
Lu8 Lu3 C51 111.6 . .
Lu5 Lu3 C51 139.62(15) 6_565 .
Lu10 Lu3 C51 86.9 . .
Lu2 Lu3 C50 142.0 . .
Lu3 Lu3 C50 129.4 6_565 .
Lu5 Lu3 C50 83.6 . .
Lu8 Lu3 C50 144.9 . .
Lu5 Lu3 C50 106.49(11) 6_565 .
Lu10 Lu3 C50 124.5 . .
C51 Lu3 C50 37.7 . .
Lu2 Lu3 C49 104.7 . .
Lu3 Lu3 C49 95.9 6_565 .
Lu5 Lu3 C49 100.0 . .
Lu8 Lu3 C49 125.5 . .
Lu5 Lu3 C49 101.5 6_565 .
Lu10 Lu3 C49 133.4 . .
C51 Lu3 C49 62.3 . .
C50 Lu3 C49 37.5 . .
Lu2 Lu3 C71 100.6 . .
Lu3 Lu3 C71 121.9 6_565 .
Lu5 Lu3 C71 143.0 . .
Lu8 Lu3 C71 83.2 . .
Lu5 Lu3 C71 162.1 6_565 .
Lu10 Lu3 C71 73.5 . .
C51 Lu3 C71 37.0 . .
C50 Lu3 C71 61.7 . .
C49 Lu3 C71 60.8 . .
Lu2 Lu3 C70 84.0 . .
Lu3 Lu3 C70 92.8 6_565 .
Lu5 Lu3 C70 136.3 . .
Lu8 Lu3 C70 90.6 . .
Lu5 Lu3 C70 127.56(9) 6_565 .
Lu10 Lu3 C70 99.3 . .
C51 Lu3 C70 61.7 . .
C50 Lu3 C70 61.8 . .
C49 Lu3 C70 36.4 . .
C71 Lu3 C70 36.1 . .
Lu2 Lu3 Lu4 50.8 . .
Lu3 Lu3 Lu4 75.9 6_565 .
Lu5 Lu3 Lu4 119.5 . .
Lu8 Lu3 Lu4 14.7 . .
Lu5 Lu3 Lu4 104.65(9) 6_565 .
Lu10 Lu3 Lu4 25.3 . .
C51 Lu3 Lu4 110.9 . .
C50 Lu3 Lu4 148.2 . .
C49 Lu3 Lu4 139.2 . .
C71 Lu3 Lu4 89.4 . .
C70 Lu3 Lu4 103.3 . .
Lu8 Lu4 Lu10 71.58(6) . 6_565
Lu8 Lu4 Lu10 71.6 . .
Lu10 Lu4 Lu10 143.11(6) 6_565 .
Lu8 Lu4 Lu9 124.50(5) . 6_565
Lu10 Lu4 Lu9 57.68(12) 6_565 6_565
Lu10 Lu4 Lu9 151.73(6) . 6_565
Lu8 Lu4 Lu9 124.5 . .
Lu10 Lu4 Lu9 151.7 6_565 .
Lu10 Lu4 Lu9 57.7 . .
Lu9 Lu4 Lu9 96.50(7) 6_565 .
Lu8 Lu4 Lu1 141.0 . .
Lu10 Lu4 Lu1 103.6 6_565 .
Lu10 Lu4 Lu1 103.6 . .
Lu9 Lu4 Lu1 48.66(7) 6_565 .
Lu9 Lu4 Lu1 48.7 . .
Lu8 Lu4 Lu2 16.7 . .
Lu10 Lu4 Lu2 72.09(6) 6_565 .
Lu10 Lu4 Lu2 72.1 . .
Lu9 Lu4 Lu2 116.2 6_565 .
Lu9 Lu4 Lu2 116.2 . .
Lu1 Lu4 Lu2 124.3 . .
Lu8 Lu4 Lu6 133.8 . .
Lu10 Lu4 Lu6 105.7 6_565 .
Lu10 Lu4 Lu6 98.2 . .
Lu9 Lu4 Lu6 53.59(7) 6_565 .
Lu9 Lu4 Lu6 46.1 . .
Lu1 Lu4 Lu6 8.1 . .
Lu2 Lu4 Lu6 117.1 . .
Lu8 Lu4 Lu6 133.8 . 6_565
Lu10 Lu4 Lu6 98.2 6_565 6_565
Lu10 Lu4 Lu6 105.7 . 6_565
Lu9 Lu4 Lu6 46.09(8) 6_565 6_565
Lu9 Lu4 Lu6 53.6 . 6_565
Lu1 Lu4 Lu6 8.1 . 6_565
Lu2 Lu4 Lu6 117.1 . 6_565
Lu6 Lu4 Lu6 7.7 . 6_565
Lu8 Lu4 C86 101.7 . .
Lu10 Lu4 C86 97.7 6_565 .
Lu10 Lu4 C86 91.5 . .
Lu9 Lu4 C86 105.7 6_565 .
Lu9 Lu4 C86 100.7 . .
Lu1 Lu4 C86 117.3 . .
Lu2 Lu4 C86 118.3 . .
Lu6 Lu4 C86 124.0 . .
Lu6 Lu4 C86 124.5 6_565 .
Lu8 Lu4 C75 127.5 . .
Lu10 Lu4 C75 126.1 6_565 .
Lu10 Lu4 C75 79.6 . .
Lu9 Lu4 C75 101.3 6_565 .
Lu9 Lu4 C75 65.9 . .
Lu1 Lu4 C75 87.4 . .
Lu2 Lu4 C75 141.2 . .
Lu6 Lu4 C75 92.4 . .
Lu6 Lu4 C75 95.5 6_565 .
C86 Lu4 C75 35.7 . .
Lu8 Lu4 C82 101.3 . .
Lu10 Lu4 C82 64.2 6_565 .
Lu10 Lu4 C82 126.0 . .
Lu9 Lu4 C82 76.9 6_565 .
Lu9 Lu4 C82 125.3 . .
Lu1 Lu4 C82 111.3 . .
Lu2 Lu4 C82 115.0 . .
Lu6 Lu4 C82 119.3 . .
Lu6 Lu4 C82 114.6 6_565 .
C86 Lu4 C82 35.9 . .
C75 Lu4 C82 62.7 . .
Lu5 Lu5 Lu3 90.6 6_565 .
Lu5 Lu5 Lu3 53.45(15) 6_565 6_565
Lu3 Lu5 Lu3 37.12(15) . 6_565
Lu5 Lu5 Lu2 73.0 6_565 .
Lu3 Lu5 Lu2 18.3 . .
Lu3 Lu5 Lu2 20.05(14) 6_565 .
Lu5 Lu5 C32 134.6 6_565 .
Lu3 Lu5 C32 91.6 . .
Lu3 Lu5 C32 116.53(9) 6_565 .
Lu2 Lu5 C32 107.5 . .
Lu5 Lu5 C33 161.9 6_565 .
Lu3 Lu5 C33 104.1 . .
Lu3 Lu5 C33 140.33(14) 6_565 .
Lu2 Lu5 C33 122.3 . .
C32 Lu5 C33 36.5 . .
Lu5 Lu5 C31 103.3 6_565 .
Lu3 Lu5 C31 110.5 . .
Lu3 Lu5 C31 114.8 6_565 .
Lu2 Lu5 C31 118.7 . .
C32 Lu5 C31 35.0 . .
C33 Lu5 C31 61.9 . .
Lu5 Lu5 C50 123.4 6_565 .
Lu3 Lu5 C50 58.4 . .
Lu3 Lu5 C50 84.89(11) 6_565 .
Lu2 Lu5 C50 73.9 . .
C32 Lu5 C50 33.6 . .
C33 Lu5 C50 59.4 . .
C31 Lu5 C50 57.4 . .
Lu5 Lu5 C30 74.4 6_565 .
Lu3 Lu5 C30 95.3 . .
Lu3 Lu5 C30 84.9 6_565 .
Lu2 Lu5 C30 95.1 . .
C32 Lu5 C30 60.3 . .
C33 Lu5 C30 93.5 . .
C31 Lu5 C30 32.9 . .
C50 Lu5 C30 64.4 . .
Lu5 Lu5 C14 96.0 6_565 .
Lu3 Lu5 C14 140.7 . .
Lu3 Lu5 C14 133.20(8) 6_565 .
Lu2 Lu5 C14 145.2 . .
C32 Lu5 C14 57.0 . .
C33 Lu5 C14 65.9 . .
C31 Lu5 C14 30.4 . .
C50 Lu5 C14 86.3 . .
C30 Lu5 C14 50.3 . .
Lu5 Lu5 C34 166.2 6_565 .
Lu3 Lu5 C34 84.0 . .
Lu3 Lu5 C34 120.17(14) 6_565 .
Lu2 Lu5 C34 100.1 . .
C32 Lu5 C34 58.5 . .
C33 Lu5 C34 30.7 . .
C31 Lu5 C34 90.5 . .
C50 Lu5 C34 63.9 . .
C30 Lu5 C34 118.7 . .
C14 Lu5 C34 96.2 . .
Lu5 Lu5 C16 136.9 6_565 .
Lu3 Lu5 C16 132.4 . .
Lu3 Lu5 C16 169.28(14) 6_565 .
Lu2 Lu5 C16 150.1 . .
C32 Lu5 C16 55.3 . .
C33 Lu5 C16 29.0 . .
C31 Lu5 C16 63.3 . .
C50 Lu5 C16 85.5 . .
C30 Lu5 C16 95.3 . .
C14 Lu5 C16 50.7 . .
C34 Lu5 C16 50.6 . .
Lu6 Lu6 Lu7 84.2 6_565 .
Lu6 Lu6 Lu9 115.7 6_565 .
Lu7 Lu6 Lu9 139.3 . .
Lu6 Lu6 Lu9 55.69(5) 6_565 6_565
Lu7 Lu6 Lu9 126.7 . 6_565
Lu9 Lu6 Lu9 60.04(6) . 6_565
Lu6 Lu6 Lu4 86.2 6_565 .
Lu7 Lu6 Lu4 134.4 . .
Lu9 Lu6 Lu4 30.4 . .
Lu9 Lu6 Lu4 31.24(5) 6_565 .
Lu6 Lu6 C78 83.4 6_565 .
Lu7 Lu6 C78 103.3 . .
Lu9 Lu6 C78 113.6 . .
Lu9 Lu6 C78 104.8 6_565 .
Lu4 Lu6 C78 119.6 . .
Lu6 Lu6 C77 109.2 6_565 .
Lu7 Lu6 C77 129.2 . .
Lu9 Lu6 C77 79.7 . .
Lu9 Lu6 C77 98.8 6_565 .
Lu4 Lu6 C77 96.0 . .
C78 Lu6 C77 36.0 . .
Lu6 Lu6 Lu10 109.9 6_565 .
Lu7 Lu6 Lu10 128.8 . .
Lu9 Lu6 Lu10 13.8 . .
Lu9 Lu6 Lu10 55.75(5) 6_565 .
Lu4 Lu6 Lu10 24.5 . .
C78 Lu6 Lu10 126.5 . .
C77 Lu6 Lu10 93.4 . .
Lu6 Lu6 C56 142.1 6_565 .
Lu7 Lu6 C56 115.3 . .
Lu9 Lu6 C56 71.4 . .
Lu9 Lu6 C56 117.8 6_565 .
Lu4 Lu6 C56 99.1 . .
C78 Lu6 C56 61.3 . .
C77 Lu6 C56 33.2 . .
Lu10 Lu6 C56 83.7 . .
Lu6 Lu6 C59 88.1 6_565 .
Lu7 Lu6 C59 71.2 . .
Lu9 Lu6 C59 139.4 . .
Lu9 Lu6 C59 131.7 6_565 .
Lu4 Lu6 C59 152.7 . .
C78 Lu6 C59 33.1 . .
C77 Lu6 C59 61.0 . .
Lu10 Lu6 C59 153.0 . .
C56 Lu6 C59 70.1 . .
Lu6 Lu6 C79 54.4 6_565 .
Lu7 Lu6 C79 112.1 . .
Lu9 Lu6 C79 108.1 . .
Lu9 Lu6 C79 74.0 6_565 .
Lu4 Lu6 C79 97.4 . .
C78 Lu6 C79 33.6 . .
C77 Lu6 C79 55.2 . .
Lu10 Lu6 C79 115.9 . .
C56 Lu6 C79 87.8 . .
C59 Lu6 C79 58.2 . .
Lu6 Lu6 Lu10 64.20(7) 6_565 6_565
Lu7 Lu6 Lu10 121.5 . 6_565
Lu9 Lu6 Lu10 53.16(7) . 6_565
Lu9 Lu6 Lu10 14.5 6_565 6_565
Lu4 Lu6 Lu10 22.74(7) . 6_565
C78 Lu6 Lu10 118.8 . 6_565
C77 Lu6 Lu10 107.9 . 6_565
Lu10 Lu6 Lu10 45.73(7) . 6_565
C56 Lu6 Lu10 119.76(5) . 6_565
C59 Lu6 Lu10 145.94(6) . 6_565
C79 Lu6 Lu10 88.5 . 6_565
Lu6 Lu7 Lu6 11.7 . 6_565
Lu6 Lu7 Lu1 6.4 . .
Lu6 Lu7 Lu1 6.4 6_565 .
Lu6 Lu7 C38 134.5 . .
Lu6 Lu7 C38 128.7 6_565 .
Lu1 Lu7 C38 134.0 . .
Lu6 Lu7 C60 99.5 . .
Lu6 Lu7 C60 94.3 6_565 .
Lu1 Lu7 C60 99.2 . .
C38 Lu7 C60 35.0 . .
Lu6 Lu7 C36 117.2 . .
Lu6 Lu7 C36 125.5 6_565 .
Lu1 Lu7 C36 123.2 . .
C38 Lu7 C36 59.4 . .
C60 Lu7 C36 70.6 . .
Lu6 Lu7 C58 86.4 . .
Lu6 Lu7 C58 92.7 6_565 .
Lu1 Lu7 C58 91.6 . .
C38 Lu7 C58 70.6 . .
C60 Lu7 C58 59.7 . .
C36 Lu7 C58 33.9 . .
Lu6 Lu7 C59 77.0 . .
Lu6 Lu7 C59 77.3 6_565 .
Lu1 Lu7 C59 79.6 . .
C38 Lu7 C59 61.9 . .
C60 Lu7 C59 34.0 . .
C36 Lu7 C59 61.0 . .
C58 Lu7 C59 33.7 . .
Lu6 Lu7 C37 146.4 . .
Lu6 Lu7 C37 149.8 6_565 .
Lu1 Lu7 C37 151.0 . .
C38 Lu7 C37 33.6 . .
C60 Lu7 C37 61.4 . .
C36 Lu7 C37 33.1 . .
C58 Lu7 C37 60.4 . .
C59 Lu7 C37 72.6 . .
Lu6 Lu7 C39 137.0 . .
Lu6 Lu7 C39 125.8 6_565 .
Lu1 Lu7 C39 132.1 . .
C38 Lu7 C39 32.0 . .
C60 Lu7 C39 54.0 . .
C36 Lu7 C39 87.8 . .
C58 Lu7 C39 102.6 . .
C59 Lu7 C39 87.5 . .
C37 Lu7 C39 55.9 . .
Lu6 Lu7 C61 88.8 . .
Lu6 Lu7 C61 79.1 6_565 .
Lu1 Lu7 C61 85.3 . .
C38 Lu7 C61 53.2 . .
C60 Lu7 C61 32.0 . .
C36 Lu7 C61 102.4 . .
C58 Lu7 C61 88.6 . .
C59 Lu7 C61 56.6 . .
C37 Lu7 C61 86.3 . .
C39 Lu7 C61 50.2 . .
Lu6 Lu7 Lu9 21.6 . .
Lu6 Lu7 Lu9 29.6 6_565 .
Lu1 Lu7 Lu9 23.5 . .
C38 Lu7 Lu9 155.8 . .
C60 Lu7 Lu9 120.9 . .
C36 Lu7 Lu9 118.5 . .
C58 Lu7 Lu9 95.1 . .
C59 Lu7 Lu9 95.2 . .
C37 Lu7 Lu9 151.6 . .
C39 Lu7 Lu9 151.2 . .
C61 Lu7 Lu9 108.7 . .
Lu4 Lu8 Lu10 57.63(9) . 6_565
Lu4 Lu8 Lu10 57.6 . .
Lu10 Lu8 Lu10 115.23(10) 6_565 .
Lu4 Lu8 Lu2 149.9 . .
Lu10 Lu8 Lu2 117.10(8) 6_565 .
Lu10 Lu8 Lu2 117.1 . .
Lu4 Lu8 Lu3 139.8 . .
Lu10 Lu8 Lu3 135.19(6) 6_565 .
Lu10 Lu8 Lu3 95.3 . .
Lu2 Lu8 Lu3 21.9 . .
Lu4 Lu8 Lu3 139.78(10) . 6_565
Lu10 Lu8 Lu3 95.3(3) 6_565 6_565
Lu10 Lu8 Lu3 135.19(18) . 6_565
Lu2 Lu8 Lu3 21.9(2) . 6_565
Lu3 Lu8 Lu3 42.9(2) . 6_565
Lu4 Lu8 Lu9 29.9 . 6_565
Lu10 Lu8 Lu9 32.0 6_565 6_565
Lu10 Lu8 Lu9 85.02(6) . 6_565
Lu2 Lu8 Lu9 130.1 . 6_565
Lu3 Lu8 Lu9 135.6 . 6_565
Lu3 Lu8 Lu9 112.63(17) 6_565 6_565
Lu4 Lu8 Lu9 29.9 . .
Lu10 Lu8 Lu9 85.02(9) 6_565 .
Lu10 Lu8 Lu9 32.0 . .
Lu2 Lu8 Lu9 130.1 . .
Lu3 Lu8 Lu9 112.6 . .
Lu3 Lu8 Lu9 135.59(6) 6_565 .
Lu9 Lu8 Lu9 53.59(6) 6_565 .
Lu4 Lu8 C85 88.6 . .
Lu10 Lu8 C85 101.3 6_565 .
Lu10 Lu8 C85 78.8 . .
Lu2 Lu8 C85 120.7 . .
Lu3 Lu8 C85 116.9 . .
Lu3 Lu8 C85 128.4 6_565 .
Lu9 Lu8 C85 106.7 6_565 .
Lu9 Lu8 C85 94.6 . .
Lu4 Lu8 C84 109.9 . .
Lu10 Lu8 C84 87.9 6_565 .
Lu10 Lu8 C84 115.4 . .
Lu2 Lu8 C84 99.1 . .
Lu3 Lu8 C84 108.7 . .
Lu3 Lu8 C84 96.81(7) 6_565 .
Lu9 Lu8 C84 111.1 6_565 .
Lu9 Lu8 C84 127.5 . .
C85 Lu8 C84 36.6 . .
Lu4 Lu8 C72 98.3 . .
Lu10 Lu8 C72 134.5 6_565 .
Lu10 Lu8 C72 58.3 . .
Lu2 Lu8 C72 102.3 . .
Lu3 Lu8 C72 89.0 . .
Lu3 Lu8 C72 120.86(14) 6_565 .
Lu9 Lu8 C72 126.5 6_565 .
Lu9 Lu8 C72 86.6 . .
C85 Lu8 C72 35.1 . .
C84 Lu8 C72 63.0 . .
Lu4 Lu8 C86 57.1 . .
Lu10 Lu8 C86 76.3 6_565 .
Lu10 Lu8 C86 71.4 . .
Lu2 Lu8 C86 153.0 . .
Lu3 Lu8 C86 147.5 . .
Lu3 Lu8 C86 151.50(13) 6_565 .
Lu9 Lu8 C86 74.2 6_565 .
Lu9 Lu8 C86 71.6 . .
C85 Lu8 C86 32.9 . .
C84 Lu8 C86 56.2 . .
C72 Lu8 C86 58.6 . .
Lu10 Lu9 Lu4 58.3 . .
Lu10 Lu9 Lu1 144.9 . .
Lu4 Lu9 Lu1 93.4 . .
Lu10 Lu9 Lu6 145.1 . .
Lu4 Lu9 Lu6 103.5 . .
Lu1 Lu9 Lu6 14.4 . .
Lu10 Lu9 Lu9 99.3 . 6_565
Lu4 Lu9 Lu9 41.7 . 6_565
Lu1 Lu9 Lu9 52.3 . 6_565
Lu6 Lu9 Lu9 64.3 . 6_565
Lu10 Lu9 Lu6 141.2 . 6_565
Lu4 Lu9 Lu6 95.2 . 6_565
Lu1 Lu9 Lu6 8.4 . 6_565
Lu6 Lu9 Lu6 8.6 . 6_565
Lu9 Lu9 Lu6 55.7 6_565 6_565
Lu10 Lu9 Lu8 36.8 . .
Lu4 Lu9 Lu8 25.6 . .
Lu1 Lu9 Lu8 109.6 . .
Lu6 Lu9 Lu8 115.0 . .
Lu9 Lu9 Lu8 63.2 6_565 .
Lu6 Lu9 Lu8 108.2 6_565 .
Lu10 Lu9 Lu10 69.9 . 6_565
Lu4 Lu9 Lu10 13.7 . 6_565
Lu1 Lu9 Lu10 80.0 . 6_565
Lu6 Lu9 Lu10 89.8 . 6_565
Lu9 Lu9 Lu10 29.4 6_565 6_565
Lu6 Lu9 Lu10 81.5 6_565 6_565
Lu8 Lu9 Lu10 34.1 . 6_565
Lu10 Lu9 C74 79.8 . .
Lu4 Lu9 C74 111.2 . .
Lu1 Lu9 C74 133.4 . .
Lu6 Lu9 C74 134.5 . .
Lu9 Lu9 C74 131.9 6_565 .
Lu6 Lu9 C74 138.9 6_565 .
Lu8 Lu9 C74 108.9 . .
Lu10 Lu9 C74 123.2 6_565 .
Lu10 Lu9 C75 90.5 . .
Lu4 Lu9 C75 86.4 . .
Lu1 Lu9 C75 109.4 . .
Lu6 Lu9 C75 119.6 . .
Lu9 Lu9 C75 93.6 6_565 .
Lu6 Lu9 C75 117.6 6_565 .
Lu8 Lu9 C75 99.2 . .
Lu10 Lu9 C75 93.7 6_565 .
C74 Lu9 C75 38.7 . .
Lu10 Lu9 C55 103.5 . .
Lu4 Lu9 C55 149.1 . .
Lu1 Lu9 C55 110.6 . .
Lu6 Lu9 C55 104.0 . .
Lu9 Lu9 C55 150.4 6_565 .
Lu6 Lu9 C55 111.5 6_565 .
Lu8 Lu9 C55 139.8 . .
Lu10 Lu9 C55 160.7 6_565 .
C74 Lu9 C55 37.9 . .
C75 Lu9 C55 67.8 . .
Lu10 Lu9 C76 124.5 . .
Lu4 Lu9 C76 95.7 . .
Lu1 Lu9 C76 74.4 . .
Lu6 Lu9 C76 83.9 . .
Lu9 Lu9 C76 78.1 6_565 .
Lu6 Lu9 C76 82.5 6_565 .
Lu8 Lu9 C76 118.6 . .
Lu10 Lu9 C76 94.9 6_565 .
C74 Lu9 C76 64.6 . .
C75 Lu9 C76 35.7 . .
C55 Lu9 C76 73.5 . .
Lu9 Lu10 Lu4 64.0 . .
Lu9 Lu10 Lu8 111.2 . .
Lu4 Lu10 Lu8 50.8 . .
Lu9 Lu10 C73 109.4 . .
Lu4 Lu10 C73 140.2 . .
Lu8 Lu10 C73 133.4 . .
Lu9 Lu10 Lu10 80.7 . 6_565
Lu4 Lu10 Lu10 18.4 . 6_565
Lu8 Lu10 Lu10 32.4 . 6_565
C73 Lu10 Lu10 145.2 . 6_565
Lu9 Lu10 Lu2 125.1 . .
Lu4 Lu10 Lu2 78.3 . .
Lu8 Lu10 Lu2 31.6 . .
C73 Lu10 Lu2 124.8 . .
Lu10 Lu10 Lu2 60.5 6_565 .
Lu9 Lu10 C72 141.3 . .
Lu4 Lu10 C72 119.3 . .
Lu8 Lu10 C72 92.7 . .
C73 Lu10 C72 40.6 . .
Lu10 Lu10 C72 111.8 6_565 .
Lu2 Lu10 C72 91.3 . .
Lu9 Lu10 Lu9 51.2 . 6_565
Lu4 Lu10 Lu9 14.5 . 6_565
Lu8 Lu10 Lu9 60.8 . 6_565
C73 Lu10 Lu9 144.6 . 6_565
Lu10 Lu10 Lu9 29.4 6_565 6_565
Lu2 Lu10 Lu9 84.1 . 6_565
C72 Lu10 Lu9 133.0 . 6_565
Lu9 Lu10 Lu3 130.4 . .
Lu4 Lu10 Lu3 96.2 . .
Lu8 Lu10 Lu3 50.7 . .
C73 Lu10 Lu3 113.0 . .
Lu10 Lu10 Lu3 79.0 6_565 .
Lu2 Lu10 Lu3 19.1 . .
C72 Lu10 Lu3 88.3 . .
Lu9 Lu10 Lu3 99.9 6_565 .
Lu9 Lu10 C74 72.1 . .
Lu4 Lu10 C74 109.2 . .
Lu8 Lu10 C74 144.3 . .
C73 Lu10 C74 39.9 . .
Lu10 Lu10 C74 124.6 6_565 .
Lu2 Lu10 C74 162.2 . .
C72 Lu10 C74 70.9 . .
Lu9 Lu10 C74 107.2 6_565 .
Lu3 Lu10 C74 152.7 . .
Lu9 Lu10 Lu1 19.9 . .
Lu4 Lu10 Lu1 49.9 . .
Lu8 Lu10 Lu1 92.6 . .
C73 Lu10 Lu1 129.3 . .
Lu10 Lu10 Lu1 64.2 6_565 .
Lu2 Lu10 Lu1 105.5 . .
C72 Lu10 Lu1 155.5 . .
Lu9 Lu10 Lu1 35.7 6_565 .
Lu3 Lu10 Lu1 113.3 . .
C74 Lu10 Lu1 91.2 . .
Lu9 Lu10 C85 121.9 . .
Lu4 Lu10 C85 82.7 . .
Lu8 Lu10 C85 71.8 . .
C73 Lu10 C85 67.8 . .
Lu10 Lu10 C85 78.5 6_565 .
Lu2 Lu10 C85 88.5 . .
C72 Lu10 C85 36.9 . .
Lu9 Lu10 C85 96.1 6_565 .
Lu3 Lu10 C85 97.4 . .
C74 Lu10 C85 76.8 . .
Lu1 Lu10 C85 124.1 . .
C54 C1 C2 115.2 . .
C54 C1 C35 120.8 . .
C2 C1 C35 119.0 . .
C3 C2 C1 122.0 . .
C3 C2 C57 108.4 . .
C1 C2 C57 122.7 . .
C2 C3 C19 121.2 . .
C2 C3 C36 108.8 . .
C19 C3 C36 124.0 . .
C2 C3 Lu7 84.0 . .
C19 C3 Lu7 98.9 . .
C36 C3 Lu7 61.4 . .
C5 C4 C9 120.0 . .
C5 C4 C12 119.3 . .
C9 C4 C12 107.3 . .
C4 C5 C15 119.7 . .
C4 C5 C6 118.8 . .
C15 C5 C6 107.6 . .
C7 C6 C5 120.2 . .
C7 C6 C17 119.9 . .
C5 C6 C17 108.0 . .
C6 C7 C20 120.0 . .
C6 C7 C8 120.3 . .
C20 C7 C8 107.8 . .
C9 C8 C22 120.0 . .
C9 C8 C7 119.4 . .
C22 C8 C7 108.0 . .
C8 C9 C4 120.3 . .
C8 C9 C10 119.7 . .
C4 C9 C10 108.2 . .
C24 C10 C11 121.8 . .
C24 C10 C9 121.5 . .
C11 C10 C9 107.8 . .
C27 C11 C10 121.8 . .
C27 C11 C12 121.4 . .
C10 C11 C12 108.1 . .
C13 C12 C4 120.4 . .
C13 C12 C11 120.0 . .
C4 C12 C11 108.2 . .
C12 C13 C29 120.1 . .
C12 C13 C14 119.6 . .
C29 C13 C14 107.8 . .
C15 C14 C31 119.9 . .
C15 C14 C13 119.8 . .
C31 C14 C13 108.0 . .
C15 C14 Lu5 87.3 . .
C31 C14 Lu5 59.1 . .
C13 C14 Lu5 87.9 . .
C14 C15 C5 120.2 . .
C14 C15 C16 119.6 . .
C5 C15 C16 108.5 . .
C33 C16 C17 121.6 . .
C33 C16 C15 122.2 . .
C17 C16 C15 107.4 . .
C33 C16 Lu5 57.1 . .
C17 C16 Lu5 104.4 . .
C15 C16 Lu5 83.9 . .
C18 C17 C16 121.6 . .
C18 C17 C6 121.5 . .
C16 C17 C6 108.1 . .
C17 C18 C35 118.1 . .
C17 C18 C19 117.0 . .
C35 C18 C19 120.7 . .
C20 C19 C3 115.9 . .
C20 C19 C18 120.0 . .
C3 C19 C18 118.1 . .
C19 C20 C7 120.6 . .
C19 C20 C21 119.4 . .
C7 C20 C21 108.1 . .
C37 C21 C22 122.3 . .
C37 C21 C20 122.4 . .
C22 C21 C20 106.7 . .
C23 C22 C8 120.8 . .
C23 C22 C21 119.6 . .
C8 C22 C21 108.4 . .
C22 C23 C39 115.4 . .
C22 C23 C24 119.9 . .
C39 C23 C24 118.7 . .
C10 C24 C25 118.1 . .
C10 C24 C23 117.2 . .
C25 C24 C23 120.7 . .
C26 C25 C41 118.6 . .
C26 C25 C24 120.1 . .
C41 C25 C24 118.0 . .
C25 C26 C44 118.8 . .
C25 C26 C27 119.7 . .
C44 C26 C27 118.1 . .
C11 C27 C28 117.2 . .
C11 C27 C26 117.7 . .
C28 C27 C26 120.8 . .
C29 C28 C46 115.8 . .
C29 C28 C27 120.1 . .
C46 C28 C27 118.0 . .
C28 C29 C13 120.3 . .
C28 C29 C30 120.2 . .
C13 C29 C30 108.2 . .
C28 C29 Lu5 89.0 . .
C13 C29 Lu5 83.2 . .
C30 C29 Lu5 63.2 . .
C48 C30 C29 121.9 . .
C48 C30 C31 121.9 . .
C29 C30 C31 107.4 . .
C48 C30 Lu5 86.7 . .
C29 C30 Lu5 87.7 . .
C31 C30 Lu5 65.3 . .
C32 C31 C14 120.7 . .
C32 C31 C30 119.4 . .
C14 C31 C30 107.8 . .
C32 C31 Lu5 64.9 . .
C14 C31 Lu5 90.5 . .
C30 C31 Lu5 81.7 . .
C31 C32 C50 115.9 . .
C31 C32 C33 120.0 . .
C50 C32 C33 117.8 . .
C31 C32 Lu5 80.2 . .
C50 C32 Lu5 86.0 . .
C33 C32 Lu5 79.0 . .
C31 C32 Lu3 100.4 . .
C50 C32 Lu3 51.5 . .
C33 C32 Lu3 93.0 . .
Lu5 C32 Lu3 34.8 . .
C16 C33 C34 118.3 . .
C16 C33 C32 116.7 . .
C34 C33 C32 120.6 . .
C16 C33 Lu5 94.0 . .
C34 C33 Lu5 91.1 . .
C32 C33 Lu5 64.5 . .
C35 C34 C52 118.4 . .
C35 C34 C33 119.9 . .
C52 C34 C33 118.6 . .
C35 C34 Lu5 104.3 . .
C52 C34 Lu5 90.6 . .
C33 C34 Lu5 58.2 . .
C34 C35 C1 119.0 . .
C34 C35 C18 119.9 . .
C1 C35 C18 118.2 . .
C37 C36 C3 118.1 . .
C37 C36 C58 122.4 . .
C3 C36 C58 107.6 . .
C37 C36 Lu7 74.8 . .
C3 C36 Lu7 88.1 . .
C58 C36 Lu7 73.7 . .
C21 C37 C36 117.1 . .
C21 C37 C38 117.4 . .
C36 C37 C38 116.5 . .
C21 C37 Lu7 99.5 . .
C36 C37 Lu7 72.1 . .
C38 C37 Lu7 69.2 . .
C39 C38 C37 117.2 . .
C39 C38 C60 107.9 . .
C37 C38 C60 122.2 . .
C39 C38 Lu7 84.1 . .
C37 C38 Lu7 77.2 . .
C60 C38 Lu7 73.3 . .
C23 C39 C40 120.6 . .
C23 C39 C38 125.0 . .
C40 C39 C38 109.2 . .
C23 C39 Lu7 99.7 . .
C40 C39 Lu7 82.3 . .
C38 C39 Lu7 63.8 . .
C39 C40 C61 108.1 . .
C39 C40 C41 122.2 . .
C61 C40 C41 123.4 . .
C39 C40 Lu7 68.4 . .
C61 C40 Lu7 70.4 . .
C41 C40 Lu7 104.1 . .
C42 C41 C40 114.6 . .
C42 C41 C25 121.2 . .
C40 C41 C25 119.1 . .
C41 C42 C43 120.1 . .
C41 C42 C63 122.5 . .
C43 C42 C63 108.3 . .
C44 C43 C42 120.5 . .
C44 C43 C65 122.6 . .
C42 C43 C65 107.8 . .
C43 C44 C45 115.3 . .
C43 C44 C26 120.7 . .
C45 C44 C26 118.9 . .
C46 C45 C44 121.9 . .
C46 C45 C67 108.6 . .
C44 C45 C67 122.0 . .
C45 C46 C28 121.7 . .
C45 C46 C47 108.4 . .
C28 C46 C47 123.4 . .
C48 C47 C46 118.6 . .
C48 C47 C68 122.4 . .
C46 C47 C68 108.2 . .
C48 C47 Lu2 76.4 . .
C46 C47 Lu2 93.4 . .
C68 C47 Lu2 68.9 . .
C30 C48 C49 118.2 . .
C30 C48 C47 117.5 . .
C49 C48 C47 116.3 . .
C30 C48 Lu3 96.7 . .
C49 C48 Lu3 57.5 . .
C47 C48 Lu3 88.0 . .
C30 C48 Lu2 104.2 . .
C49 C48 Lu2 64.8 . .
C47 C48 Lu2 74.0 . .
Lu3 C48 Lu2 14.1 . .
C30 C48 Lu5 64.6 . .
C49 C48 Lu5 79.3 . .
C47 C48 Lu5 98.9 . .
Lu3 C48 Lu5 32.4 . .
Lu2 C48 Lu5 40.3 . .
C48 C49 C50 117.1 . .
C48 C49 C70 122.4 . .
C50 C49 C70 107.8 . .
C48 C49 Lu3 90.8 . .
C50 C49 Lu3 67.4 . .
C70 C49 Lu3 74.6 . .
C48 C49 Lu2 84.8 . .
C50 C49 Lu2 82.4 . .
C70 C49 Lu2 66.9 . .
Lu3 C49 Lu2 15.1 . .
C51 C50 C32 121.5 . .
C51 C50 C49 108.4 . .
C32 C50 C49 124.2 . .
C51 C50 Lu3 70.7 . .
C32 C50 Lu3 98.1 . .
C49 C50 Lu3 75.1 . .
C51 C50 Lu5 95.7 . .
C32 C50 Lu5 60.4 . .
C49 C50 Lu5 93.1 . .
Lu3 C50 Lu5 38.0 . .
C51 C50 Lu2 73.6 . .
C32 C50 Lu2 103.8 . .
C49 C50 Lu2 66.4 . .
Lu3 C50 Lu2 8.8 . .
Lu5 C50 Lu2 43.4 . .
C50 C51 C71 108.6 . .
C50 C51 C52 121.9 . .
C71 C51 C52 123.0 . .
C50 C51 Lu3 71.6 . .
C71 C51 Lu3 76.1 . .
C52 C51 Lu3 95.1 . .
C50 C51 Lu2 76.6 . .
C71 C51 Lu2 66.4 . .
C52 C51 Lu2 99.7 . .
Lu3 C51 Lu2 9.8 . .
C50 C51 Lu10 117.0 . .
C71 C51 Lu10 63.6 . .
C52 C51 Lu10 70.7 . .
Lu3 C51 Lu10 45.4 . .
Lu2 C51 Lu10 41.5 . .
C53 C52 C51 114.9 . .
C53 C52 C34 121.1 . .
C51 C52 C34 118.8 . .
C53 C52 Lu3 101.8 . .
C51 C52 Lu3 53.2 . .
C34 C52 Lu3 91.8 . .
C53 C52 Lu10 57.5 . .
C51 C52 Lu10 80.7 . .
C34 C52 Lu10 109.6 . .
Lu3 C52 Lu10 44.5 . .
C52 C53 C54 120.3 . .
C52 C53 C73 122.4 . .
C54 C53 C73 108.1 . .
C52 C53 Lu10 92.6 . .
C54 C53 Lu10 90.8 . .
C73 C53 Lu10 55.9 . .
C52 C53 Lu9 105.2 . .
C54 C53 Lu9 69.8 . .
C73 C53 Lu9 63.2 . .
Lu10 C53 Lu9 21.1 . .
C1 C54 C53 120.4 . .
C1 C54 C55 122.2 . .
C53 C54 C55 108.3 . .
C1 C54 Lu9 100.0 . .
C53 C54 Lu9 80.4 . .
C55 C54 Lu9 58.1 . .
C1 C54 Lu10 107.8 . .
C53 C54 Lu10 58.6 . .
C55 C54 Lu10 72.1 . .
Lu9 C54 Lu10 21.9 . .
C56 C55 C74 121.1 . .
C56 C55 C54 121.0 . .
C74 C55 C54 107.4 . .
C56 C55 Lu9 83.6 . .
C74 C55 Lu9 64.8 . .
C54 C55 Lu9 89.1 . .
C56 C55 Lu10 105.5 . .
C74 C55 Lu10 53.2 . .
C54 C55 Lu10 77.4 . .
Lu9 C55 Lu10 21.9 . .
C55 C56 C77 118.4 . .
C55 C56 C57 117.4 . .
C77 C56 C57 116.7 . .
C55 C56 Lu9 63.0 . .
C77 C56 Lu9 77.3 . .
C57 C56 Lu9 104.3 . .
C55 C56 Lu6 97.2 . .
C77 C56 Lu6 67.3 . .
C57 C56 Lu6 78.6 . .
Lu9 C56 Lu6 36.1 . .
C55 C56 Lu1 93.4 . .
C77 C56 Lu1 61.6 . .
C57 C56 Lu1 88.1 . .
Lu9 C56 Lu1 30.5 . .
Lu6 C56 Lu1 9.5 . .
C56 C57 C2 120.3 . .
C56 C57 C58 123.9 . .
C2 C57 C58 108.7 . .
C56 C57 Lu6 69.9 . .
C2 C57 Lu6 96.3 . .
C58 C57 Lu6 79.7 . .
C56 C57 Lu7 98.8 . .
C2 C57 Lu7 82.4 . .
C58 C57 Lu7 60.9 . .
Lu6 C57 Lu7 29.0 . .
C56 C57 Lu1 62.8 . .
C2 C57 Lu1 100.1 . .
C58 C57 Lu1 84.2 . .
Lu6 C57 Lu1 7.1 . .
Lu7 C57 Lu1 36.0 . .
C57 C58 C59 118.8 . .
C57 C58 C36 106.3 . .
C59 C58 C36 121.4 . .
C57 C58 Lu7 88.7 . .
C59 C58 Lu7 73.4 . .
C36 C58 Lu7 72.3 . .
C57 C58 Lu6 69.6 . .
C59 C58 Lu6 66.7 . .
C36 C58 Lu6 100.0 . .
Lu7 C58 Lu6 30.0 . .
C78 C59 C60 116.5 . .
C78 C59 C58 116.0 . .
C60 C59 C58 116.0 . .
C78 C59 Lu7 93.2 . .
C60 C59 Lu7 70.3 . .
C58 C59 Lu7 72.9 . .
C78 C59 Lu6 62.4 . .
C60 C59 Lu6 91.9 . .
C58 C59 Lu6 82.2 . .
Lu7 C59 Lu6 31.8 . .
C78 C59 Lu1 54.8 . .
C60 C59 Lu1 93.9 . .
C58 C59 Lu1 88.1 . .
Lu7 C59 Lu1 38.8 . .
Lu6 C59 Lu1 7.8 . .
C59 C60 C61 118.4 . .
C59 C60 C38 121.4 . .
C61 C60 C38 105.8 . .
C59 C60 Lu7 75.7 . .
C61 C60 Lu7 85.1 . .
C38 C60 Lu7 71.7 . .
C62 C61 C40 120.3 . .
C62 C61 C60 123.7 . .
C40 C61 C60 109.0 . .
C62 C61 Lu7 99.3 . .
C40 C61 Lu7 80.2 . .
C60 C61 Lu7 62.9 . .
C63 C62 C61 116.9 . .
C63 C62 C79 118.8 . .
C61 C62 C79 116.6 . .
C63 C62 Lu1 96.5 . .
C61 C62 Lu1 88.1 . .
C79 C62 Lu1 58.3 . .
C63 C62 Lu6 101.5 . .
C61 C62 Lu6 80.0 . .
C79 C62 Lu6 61.8 . .
Lu1 C62 Lu6 8.2 . .
C62 C63 C64 120.6 . .
C62 C63 C42 121.2 . .
C64 C63 C42 107.9 . .
C81 C64 C63 120.7 . .
C81 C64 C65 120.7 . .
C63 C64 C65 108.0 . .
C66 C65 C64 120.9 . .
C66 C65 C43 120.8 . .
C64 C65 C43 107.9 . .
C65 C66 C67 117.0 . .
C65 C66 C83 118.4 . .
C67 C66 C83 117.3 . .
C66 C67 C45 121.2 . .
C66 C67 C68 123.0 . .
C45 C67 C68 108.3 . .
C69 C68 C47 121.8 . .
C69 C68 C67 119.8 . .
C47 C68 C67 106.4 . .
C69 C68 Lu2 67.2 . .
C47 C68 Lu2 80.3 . .
C67 C68 Lu2 90.0 . .
C84 C69 C68 116.0 . .
C84 C69 C70 116.6 . .
C68 C69 C70 116.0 . .
C84 C69 Lu2 86.2 . .
C68 C69 Lu2 80.0 . .
C70 C69 Lu2 69.9 . .
C84 C69 Lu8 59.9 . .
C68 C69 Lu8 94.0 . .
C70 C69 Lu8 83.0 . .
Lu2 C69 Lu8 26.3 . .
C84 C69 Lu3 93.2 . .
C68 C69 Lu3 86.6 . .
C70 C69 Lu3 57.1 . .
Lu2 C69 Lu3 12.8 . .
Lu8 C69 Lu3 34.3 . .
C71 C70 C49 106.3 . .
C71 C70 C69 118.3 . .
C49 C70 C69 120.9 . .
C71 C70 Lu3 69.5 . .
C49 C70 Lu3 69.0 . .
C69 C70 Lu3 91.7 . .
C71 C70 Lu2 77.7 . .
C49 C70 Lu2 79.0 . .
C69 C70 Lu2 75.1 . .
Lu3 C70 Lu2 16.6 . .
C71 C70 Lu8 66.2 . .
C49 C70 Lu8 102.2 . .
C69 C70 Lu8 66.8 . .
Lu3 C70 Lu8 34.3 . .
Lu2 C70 Lu8 23.7 . .
C72 C71 C51 120.1 . .
C72 C71 C70 123.7 . .
C51 C71 C70 108.9 . .
C72 C71 Lu3 99.9 . .
C51 C71 Lu3 66.9 . .
C70 C71 Lu3 74.5 . .
C72 C71 Lu2 91.6 . .
C51 C71 Lu2 82.4 . .
C70 C71 Lu2 68.2 . .
Lu3 C71 Lu2 15.6 . .
C72 C71 Lu10 51.4 . .
C51 C71 Lu10 87.3 . .
C70 C71 Lu10 109.5 . .
Lu3 C71 Lu10 49.6 . .
Lu2 C71 Lu10 46.0 . .
C72 C71 Lu8 65.3 . .
C51 C71 Lu8 96.9 . .
C70 C71 Lu8 83.9 . .
Lu3 C71 Lu8 37.4 . .
Lu2 C71 Lu8 26.4 . .
Lu10 C71 Lu8 25.7 . .
C73 C72 C71 117.5 . .
C73 C72 C85 118.3 . .
C71 C72 C85 117.2 . .
C73 C72 Lu10 65.6 . .
C71 C72 Lu10 96.4 . .
C85 C72 Lu10 82.4 . .
C73 C72 Lu8 94.6 . .
C71 C72 Lu8 82.8 . .
C85 C72 Lu8 66.7 . .
Lu10 C72 Lu8 28.9 . .
C73 C72 Lu4 79.9 . .
C71 C72 Lu4 102.0 . .
C85 C72 Lu4 63.2 . .
Lu10 C72 Lu4 19.5 . .
Lu8 C72 Lu4 20.3 . .
C73 C72 Lu3 97.6 . .
C71 C72 Lu3 51.4 . .
C85 C72 Lu3 95.2 . .
Lu10 C72 Lu3 46.2 . .
Lu8 C72 Lu3 34.1 . .
Lu4 C72 Lu3 51.2 . .
C73 C72 Lu2 103.7 . .
C71 C72 Lu2 59.5 . .
C85 C72 Lu2 81.6 . .
Lu10 C72 Lu2 43.6 . .
Lu8 C72 Lu2 23.4 . .
Lu4 C72 Lu2 42.8 . .
Lu3 C72 Lu2 13.5 . .
C73 C72 Lu9 58.0 . .
C71 C72 Lu9 108.8 . .
C85 C72 Lu9 79.4 . .
Lu10 C72 Lu9 12.7 . .
Lu8 C72 Lu9 38.2 . .
Lu4 C72 Lu9 22.0 . .
Lu3 C72 Lu9 58.9 . .
Lu2 C72 Lu9 55.8 . .
C72 C73 C74 121.0 . .
C72 C73 C53 120.8 . .
C74 C73 C53 107.8 . .
C72 C73 Lu10 73.7 . .
C74 C73 Lu10 78.0 . .
C53 C73 Lu10 86.7 . .
C72 C73 Lu9 93.7 . .
C74 C73 Lu9 56.9 . .
C53 C73 Lu9 85.9 . .
Lu10 C73 Lu9 23.0 . .
C72 C73 Lu4 71.1 . .
C74 C73 Lu4 69.7 . .
C53 C73 Lu4 99.5 . .
Lu10 C73 Lu4 13.6 . .
Lu9 C73 Lu4 22.7 . .
C72 C73 Lu8 56.6 . .
C74 C73 Lu8 88.7 . .
C53 C73 Lu8 96.1 . .
Lu10 C73 Lu8 17.2 . .
Lu9 C73 Lu8 38.7 . .
Lu4 C73 Lu8 19.2 . .
C75 C74 C73 120.6 . .
C75 C74 C55 120.9 . .
C73 C74 C55 108.3 . .
C75 C74 Lu9 73.2 . .
C73 C74 Lu9 88.5 . .
C55 C74 Lu9 77.3 . .
C75 C74 Lu10 81.5 . .
C73 C74 Lu10 62.1 . .
C55 C74 Lu10 95.1 . .
Lu9 C74 Lu10 28.1 . .
C75 C74 Lu4 61.1 . .
C73 C74 Lu4 80.7 . .
C55 C74 Lu4 99.7 . .
Lu9 C74 Lu4 22.4 . .
Lu10 C74 Lu4 21.4 . .
C86 C75 C74 118.1 . .
C86 C75 C76 117.4 . .
C74 C75 C76 117.4 . .
C86 C75 Lu9 93.6 . .
C74 C75 Lu9 68.1 . .
C76 C75 Lu9 82.0 . .
C86 C75 Lu4 66.6 . .
C74 C75 Lu4 87.3 . .
C76 C75 Lu4 89.7 . .
Lu9 C75 Lu4 27.7 . .
C86 C75 Lu10 76.0 . .
C74 C75 Lu10 63.0 . .
C76 C75 Lu10 106.4 . .
Lu9 C75 Lu10 25.5 . .
Lu4 C75 Lu10 25.3 . .
C86 C75 Lu1 99.6 . .
C74 C75 Lu1 87.7 . .
C76 C75 Lu1 56.7 . .
Lu9 C75 Lu1 26.0 . .
Lu4 C75 Lu1 38.0 . .
Lu10 C75 Lu1 49.7 . .
C77 C76 C75 121.1 . .
C77 C76 C80 108.0 . .
C75 C76 C80 120.9 . .
C77 C76 Lu9 81.1 . .
C75 C76 Lu9 62.3 . .
C80 C76 Lu9 98.2 . .
C77 C76 Lu1 66.9 . .
C75 C76 Lu1 93.9 . .
C80 C76 Lu1 76.2 . .
Lu9 C76 Lu1 32.2 . .
C77 C76 Lu6 60.3 . .
C75 C76 Lu6 97.0 . .
C80 C76 Lu6 79.6 . .
Lu9 C76 Lu6 34.7 . .
Lu1 C76 Lu6 6.6 . .
C77 C76 Lu4 101.9 . .
C75 C76 Lu4 59.1 . .
C80 C76 Lu4 81.5 . .
Lu9 C76 Lu4 23.5 . .
Lu1 C76 Lu4 39.8 . .
Lu6 C76 Lu4 45.3 . .
C56 C77 C76 120.9 . .
C56 C77 C78 119.8 . .
C76 C77 C78 108.4 . .
C56 C77 Lu1 85.4 . .
C76 C77 Lu1 78.4 . .
C78 C77 Lu1 72.1 . .
C56 C77 Lu6 79.5 . .
C76 C77 Lu6 88.6 . .
C78 C77 Lu6 68.8 . .
Lu1 C77 Lu6 10.2 . .
C56 C77 Lu9 70.7 . .
C76 C77 Lu9 66.5 . .
C78 C77 Lu9 103.2 . .
Lu1 C77 Lu9 31.1 . .
Lu6 C77 Lu9 36.3 . .
C59 C78 C79 123.5 . .
C59 C78 C77 123.6 . .
C79 C78 C77 106.5 . .
C59 C78 Lu6 84.5 . .
C79 C78 Lu6 84.6 . .
C77 C78 Lu6 75.3 . .
C59 C78 Lu1 94.9 . .
C79 C78 Lu1 76.9 . .
C77 C78 Lu1 71.1 . .
Lu6 C78 Lu1 10.7 . .
C59 C78 Lu7 58.1 . .
C79 C78 Lu7 94.2 . .
C77 C78 Lu7 97.0 . .
Lu6 C78 Lu7 27.4 . .
Lu1 C78 Lu7 37.2 . .
C80 C79 C62 120.8 . .
C80 C79 C78 108.9 . .
C62 C79 C78 120.0 . .
C80 C79 Lu1 77.2 . .
C62 C79 Lu1 91.8 . .
C78 C79 Lu1 67.7 . .
C80 C79 Lu6 85.8 . .
C62 C79 Lu6 89.4 . .
C78 C79 Lu6 61.9 . .
Lu1 C79 Lu6 8.9 . .
C79 C80 C81 121.1 . .
C79 C80 C76 108.1 . .
C81 C80 C76 121.3 . .
C79 C80 Lu1 69.8 . .
C81 C80 Lu1 97.8 . .
C76 C80 Lu1 70.1 . .
C79 C80 Lu6 64.8 . .
C81 C80 Lu6 102.1 . .
C76 C80 Lu6 70.7 . .
Lu1 C80 Lu6 5.4 . .
C79 C80 Lu4 105.2 . .
C81 C80 Lu4 68.7 . .
C76 C80 Lu4 69.3 . .
Lu1 C80 Lu4 37.6 . .
Lu6 C80 Lu4 43.0 . .
C80 C81 C64 117.8 . .
C80 C81 C82 117.5 . .
C64 C81 C82 117.4 . .
C80 C81 Lu4 82.4 . .
C64 C81 Lu4 99.3 . .
C82 C81 Lu4 62.0 . .
C83 C82 C81 121.6 . .
C83 C82 C86 108.0 . .
C81 C82 C86 120.8 . .
C83 C82 Lu4 87.0 . .
C81 C82 Lu4 86.8 . .
C86 C82 Lu4 64.4 . .
C83 C82 Lu8 68.2 . .
C81 C82 Lu8 101.8 . .
C86 C82 Lu8 67.4 . .
Lu4 C82 Lu8 19.8 . .
C82 C83 C66 120.6 . .
C82 C83 C84 109.1 . .
C66 C83 C84 119.5 . .
C82 C83 Lu8 81.8 . .
C66 C83 Lu8 92.3 . .
C84 C83 Lu8 61.8 . .
C82 C83 Lu4 62.1 . .
C66 C83 Lu4 97.3 . .
C84 C83 Lu4 76.5 . .
Lu8 C83 Lu4 20.5 . .
C69 C84 C85 123.4 . .
C69 C84 C83 123.6 . .
C85 C84 C83 106.2 . .
C69 C84 Lu8 87.9 . .
C85 C84 Lu8 70.4 . .
C83 C84 Lu8 84.7 . .
C69 C84 Lu2 62.9 . .
C85 C84 Lu2 87.5 . .
C83 C84 Lu2 97.4 . .
Lu8 C84 Lu2 25.1 . .
C69 C84 Lu4 106.8 . .
C85 C84 Lu4 61.4 . .
C83 C84 Lu4 73.2 . .
Lu8 C84 Lu4 18.9 . .
Lu2 C84 Lu4 43.9 . .
C86 C85 C72 120.6 . .
C86 C85 C84 109.2 . .
C72 C85 C84 119.5 . .
C86 C85 Lu8 86.1 . .
C72 C85 Lu8 78.2 . .
C84 C85 Lu8 72.9 . .
C86 C85 Lu10 78.3 . .
C72 C85 Lu10 60.7 . .
C84 C85 Lu10 102.2 . .
Lu8 C85 Lu10 29.4 . .
C86 C85 Lu4 63.9 . .
C72 C85 Lu4 85.6 . .
C84 C85 Lu4 87.5 . .
Lu8 C85 Lu4 23.1 . .
Lu10 C85 Lu4 25.1 . .
C85 C86 C75 121.2 . .
C85 C86 C82 107.6 . .
C75 C86 C82 121.4 . .
C85 C86 Lu4 81.3 . .
C75 C86 Lu4 77.8 . .
C82 C86 Lu4 79.7 . .
C85 C86 Lu10 67.9 . .
C75 C86 Lu10 70.5 . .
C82 C86 Lu10 103.7 . .
Lu4 C86 Lu10 24.9 . .
C85 C86 Lu8 61.0 . .
C75 C86 Lu8 94.5 . .
C82 C86 Lu8 81.6 . .
Lu4 C86 Lu8 21.2 . .
Lu10 C86 Lu8 26.6 . .
C85 C86 Lu9 90.9 . .
C75 C86 Lu9 54.4 . .
C82 C86 Lu9 97.7 . .
Lu4 C86 Lu9 24.1 . .
Lu10 C86 Lu9 23.0 . .
Lu8 C86 Lu9 40.7 . .
N1B Ni1B N2B 89.8(2) . .
N1B Ni1B N2B 89.8(2) . 6_565
N2B Ni1B N2B 176.8(4) . 6_565
N1B Ni1B N3B 178.2(3) . .
N2B Ni1B N3B 90.2(2) . .
N2B Ni1B N3B 90.2(2) 6_565 .
C6B N2B C13B 104.6(6) . .
C6B N2B Ni1B 128.1(5) . .
C13B N2B Ni1B 127.3(5) . .
C3B C2B C1B 112.5(7) . .
C15B N3B C15B 105.1(8) . 6_565
C15B N3B Ni1B 127.4(4) . .
C15B N3B Ni1B 127.3(4) 6_565 .
C3B C3B C4B 106.3(4) 6_565 .
C3B C3B C2B 128.3(5) 6_565 .
C4B C3B C2B 125.3(7) . .
N1B C4B C5B 125.8(7) . .
N1B C4B C3B 111.4(7) . .
C5B C4B C3B 122.7(7) . .
C4B C5B C6B 123.5(7) . .
N2B C6B C5B 125.1(7) . .
N2B C6B C7B 112.1(7) . .
C5B C6B C7B 122.8(7) . .
C10B C7B C6B 105.7(7) . .
C10B C7B C8B 128.8(8) . .
C6B C7B C8B 125.3(7) . .
C7B C8B C9B 112.6(8) . .
C7B C10B C13B 106.5(7) . .
C7B C10B C11B 129.2(8) . .
C13B C10B C11B 124.3(7) . .
C10B C11B C12B 112.7(8) . .
C14B C13B N2B 125.5(7) . .
C14B C13B C10B 123.4(7) . .
N2B C13B C10B 111.1(6) . .
C15B C14B C13B 123.5(7) . .
N3B C15B C14B 126.1(7) . .
N3B C15B C16B 111.3(7) . .
C14B C15B C16B 122.6(7) . .
C16B C16B C15B 106.1(4) 6_565 .
C16B C16B C17B 128.5(5) 6_565 .
C15B C16B C17B 125.2(8) . .
C16B C17B C18B 112.0(7) . .
C4B N1B C4B 104.4(8) 6_565 .
C4B N1B Ni1B 127.8(5) 6_565 .
C4B N1B Ni1B 127.8(4) . .
Cl1B C1C Cl2B 107.3(9) . .
Cl1B C1C Cl3B 102.0(12) . .
Cl2B C1C Cl3B 108.2(13) . .
Cl3C C1D Cl1C 109(2) . .
Cl3C C1D Cl2C 115(3) . .
Cl1C C1D Cl2C 136(4) . .

loop_
_geom_bond_atom_site_label_1
_geom_bond_atom_site_label_2
_geom_bond_distance
_geom_bond_site_symmetry_2
Lu1 Lu6 0.4286 6_565
Lu1 Lu9 1.3524 .
Lu1 Lu9 1.3524(12) 6_565
Lu1 Lu7 1.7895 .
Lu1 Lu4 1.7980 .
Lu1 Lu10 2.2844 .
Lu1 Lu10 2.2844(16) 6_565
Lu1 C77 2.2928 .
Lu1 C78 2.3071 .
Lu1 C79 2.4284 .
Lu1 C76 2.4427 .
Lu1 C80 2.5228 .
Lu2 Lu3 0.6875 .
Lu2 Lu3 0.687(5) 6_565
Lu2 Lu8 1.1875 .
Lu2 Lu5 1.978(2) 6_565
Lu2 Lu5 1.9782 .
Lu2 Lu10 2.0181 .
Lu2 Lu10 2.0180(18) 6_565
Lu2 Lu4 2.0766 .
Lu2 C70 2.3953 .
Lu2 C69 2.4648 .
Lu2 C71 2.5202 .
Lu2 C49 2.5562 .
Lu3 Lu3 1.189(6) 6_565
Lu3 Lu5 1.5833 .
Lu3 Lu8 1.6267 .
Lu3 Lu5 1.971(5) 6_565
Lu3 Lu10 2.0944 .
Lu3 C51 2.1796 .
Lu3 C50 2.1914 .
Lu3 C49 2.2936 .
Lu3 C71 2.3012 .
Lu3 C70 2.3677 .
Lu3 Lu4 2.4417 .
Lu4 Lu8 0.9621 .
Lu4 Lu10 1.049(3) 6_565
Lu4 Lu10 1.0487 .
Lu4 Lu9 1.1073(15) 6_565
Lu4 Lu9 1.1074 .
Lu4 Lu6 2.1263 .
Lu4 Lu6 2.1263 6_565
Lu4 C86 2.2300 .
Lu4 C75 2.3758 .
Lu4 C82 2.4337 .
Lu5 Lu5 1.157(8) 6_565
Lu5 Lu3 1.970(4) 6_565
Lu5 C32 2.2299 .
Lu5 C33 2.4245 .
Lu5 C31 2.4264 .
Lu5 C50 2.5573 .
Lu5 C30 2.6425 .
Lu5 C14 2.8271 .
Lu5 C34 2.8514 .
Lu5 C16 2.8816 .
Lu6 Lu6 0.2850 6_565
Lu6 Lu7 1.3985 .
Lu6 Lu9 1.5753 .
Lu6 Lu9 1.7183(11) 6_565
Lu6 C78 2.3047 .
Lu6 C77 2.3914 .
Lu6 Lu10 2.5015 .
Lu6 C56 2.5479 .
Lu6 C59 2.5894 .
Lu6 C79 2.6019 .
Lu6 Lu10 2.6124(16) 6_565
Lu7 Lu6 1.3985 6_565
Lu7 C38 2.4207 .
Lu7 C60 2.4429 .
Lu7 C36 2.4902 .
Lu7 C58 2.5087 .
Lu7 C59 2.5152 .
Lu7 C37 2.5246 .
Lu7 C39 2.6829 .
Lu7 C61 2.7339 .
Lu7 Lu9 2.7889 .
Lu8 Lu10 1.178(3) 6_565
Lu8 Lu10 1.1781 .
Lu8 Lu3 1.627(2) 6_565
Lu8 Lu9 1.8327 6_565
Lu8 Lu9 1.8327 .
Lu8 C85 2.2816 .
Lu8 C84 2.3146 .
Lu8 C72 2.4324 .
Lu8 C86 2.6014 .
Lu9 Lu10 1.0412 .
Lu9 Lu9 1.652(2) 6_565
Lu9 Lu6 1.7182 6_565
Lu9 Lu10 2.091(3) 6_565
Lu9 C74 2.1056 .
Lu9 C75 2.1723 .
Lu9 C55 2.2702 .
Lu9 C76 2.4291 .
Lu10 C73 1.9667 .
Lu10 Lu10 1.990(4) 6_565
Lu10 C72 2.0725 .
Lu10 Lu9 2.0908(18) 6_565
Lu10 C74 2.1778 .
Lu10 C85 2.3564 .
C1 C54 1.4034 .
C1 C2 1.4294 .
C1 C35 1.4472 .
C2 C3 1.4086 .
C2 C57 1.4309 .
C3 C19 1.4167 .
C3 C36 1.4419 .
C4 C5 1.4037 .
C4 C9 1.4344 .
C4 C12 1.4370 .
C5 C15 1.4286 .
C5 C6 1.4411 .
C6 C7 1.3745 .
C6 C17 1.4469 .
C7 C20 1.4197 .
C7 C8 1.4467 .
C8 C9 1.3763 .
C8 C22 1.4172 .
C9 C10 1.4559 .
C10 C24 1.3966 .
C10 C11 1.4178 .
C11 C27 1.4046 .
C11 C12 1.4489 .
C12 C13 1.3726 .
C13 C29 1.4294 .
C13 C14 1.4516 .
C14 C15 1.3771 .
C14 C31 1.4302 .
C15 C16 1.4536 .
C16 C33 1.3986 .
C16 C17 1.4316 .
C17 C18 1.3996 .
C18 C35 1.4608 .
C18 C19 1.4619 .
C19 C20 1.4086 .
C20 C21 1.4518 .
C21 C37 1.4123 .
C21 C22 1.4388 .
C22 C23 1.4119 .
C23 C39 1.4128 .
C23 C24 1.4618 .
C24 C25 1.4572 .
C25 C26 1.4396 .
C25 C41 1.4522 .
C26 C44 1.4549 .
C26 C27 1.4653 .
C27 C28 1.4598 .
C28 C29 1.4138 .
C28 C46 1.4166 .
C29 C30 1.4422 .
C30 C48 1.4050 .
C30 C31 1.4521 .
C31 C32 1.4113 .
C32 C50 1.4171 .
C32 C33 1.4692 .
C33 C34 1.4556 .
C34 C35 1.4430 .
C34 C52 1.4480 .
C36 C37 1.4300 .
C36 C58 1.4588 .
C37 C38 1.4333 .
C38 C39 1.4303 .
C38 C60 1.4626 .
C39 C40 1.4135 .
C40 C61 1.4241 .
C40 C41 1.4272 .
C41 C42 1.4026 .
C42 C43 1.4209 .
C42 C63 1.4458 .
C43 C44 1.4046 .
C43 C65 1.4466 .
C44 C45 1.4285 .
C45 C46 1.4050 .
C45 C67 1.4323 .
C46 C47 1.4392 .
C47 C48 1.4327 .
C47 C68 1.4458 .
C48 C49 1.4298 .
C49 C50 1.4453 .
C49 C70 1.4570 .
C50 C51 1.4115 .
C51 C71 1.4272 .
C51 C52 1.4296 .
C52 C53 1.4030 .
C53 C54 1.4155 .
C53 C73 1.4437 .
C54 C55 1.4468 .
C55 C56 1.4056 .
C55 C74 1.4302 .
C56 C77 1.4180 .
C56 C57 1.4197 .
C57 C58 1.4483 .
C58 C59 1.4551 .
C59 C78 1.4221 .
C59 C60 1.4509 .
C60 C61 1.4546 .
C61 C62 1.4203 .
C62 C63 1.4066 .
C62 C79 1.4217 .
C63 C64 1.4277 .
C64 C81 1.4254 .
C64 C65 1.4345 .
C65 C66 1.4065 .
C66 C67 1.4169 .
C66 C83 1.4267 .
C67 C68 1.4477 .
C68 C69 1.4446 .
C69 C84 1.4239 .
C69 C70 1.4604 .
C70 C71 1.4471 .
C71 C72 1.4160 .
C72 C73 1.4054 .
C72 C85 1.4281 .
C73 C74 1.4289 .
C74 C75 1.4198 .
C75 C86 1.4169 .
C75 C76 1.4318 .
C76 C77 1.4191 .
C76 C80 1.4440 .
C77 C78 1.4529 .
C78 C79 1.4458 .
C79 C80 1.4107 .
C80 C81 1.4238 .
C81 C82 1.4256 .
C82 C83 1.4105 .
C82 C86 1.4518 .
C83 C84 1.4483 .
C84 C85 1.4446 .
C85 C86 1.4149 .
Ni1B N1B 1.949(9) .
Ni1B N2B 1.962(9) .
Ni1B N2B 1.962(9) 6_565
Ni1B N3B 1.967(8) .
C1B C2B 1.507(10) .
N2B C6B 1.359(10) .
N2B C13B 1.380(10) .
C2B C3B 1.505(11) .
N3B C15B 1.362(9) .
N3B C15B 1.362(9) 6_565
C3B C3B 1.349(17) 6_565
C3B C4B 1.440(10) .
C4B N1B 1.367(9) .
C4B C5B 1.368(11) .
C5B C6B 1.379(10) .
C6B C7B 1.451(11) .
C7B C10B 1.363(11) .
C7B C8B 1.488(12) .
C8B C9B 1.501(16) .
C10B C13B 1.445(11) .
C10B C11B 1.500(11) .
C11B C12B 1.530(14) .
C13B C14B 1.376(10) .
C14B C15B 1.373(11) .
C15B C16B 1.444(10) .
C16B C16B 1.360(17) 6_565
C16B C17B 1.500(11) .
C17B C18B 1.515(13) .
N1B C4B 1.366(9) 6_565
Cl1B C1C 1.742(10) .
C1C Cl2B 1.749(10) .
C1C Cl3B 1.755(10) .
C1D Cl3C 1.76(2) .
C1D Cl1C 1.76(2) .
C1D Cl2C 1.76(2) .
